data_7004234
loop_
_publ_author_name
'MacDonald, Daniel G.'
'Corrigan, John F.'

_publ_section_title
;
 New reagents for the synthesis of a series of ferrocenoyl
 functionalized copper and silver chalcogenolate complexes
;
_journal_issue 37
_journal_name_full 'Dalton Transactions'
_journal_page_first 5048
_journal_page_last 5053
_journal_paper_doi 10.1039/b804597f
_journal_year 2008
_chemical_formula_moiety 'C76 H63 Cu2 Fe2 O2 P3 Se2, 3(C4 H10 O)'
_chemical_formula_sum 'C88 H93 Cu2 Fe2 O5 P3 Se2'
_chemical_formula_weight 1720.23
_chemical_name_systematic
;
?
;
_space_group_IT_number 2
_symmetry_cell_setting triclinic
_symmetry_space_group_name_Hall '-P 1'
_symmetry_space_group_name_H-M 'P -1'
_atom_sites_solution_hydrogens geom
_atom_sites_solution_primary direct
_atom_sites_solution_secondary difmap
_audit_creation_method SHELXL-97
_cell_angle_alpha 105.192(2)
_cell_angle_beta 103.360(2)
_cell_angle_gamma 91.768(2)
_cell_formula_units_Z 2
_cell_length_a 14.7283(6)
_cell_length_b 16.8262(5)
_cell_length_c 17.1464(6)
_cell_measurement_reflns_used 33438
_cell_measurement_temperature 150(2)
_cell_measurement_theta_max 27.48
_cell_measurement_theta_min 1.70
_cell_volume 3970.8(3)
_computing_cell_refinement 'DENZO-SMN (Otwinowski & Minor, 1997)'
_computing_data_collection 'COLLECT (Nonius, 1997-2001)'
_computing_data_reduction DENZO-SMN
_computing_molecular_graphics 'SHELXTL/PC (Sheldrick, 2001)'
_computing_publication_material SHELXTL/PC
_computing_structure_refinement 'SHELXL-97 (Sheldrick, 1997)'
_computing_structure_solution 'SHELXS-97 (Sheldrick, 1990)'
_diffrn_ambient_temperature 150(2)
_diffrn_measured_fraction_theta_full 0.981
_diffrn_measured_fraction_theta_max 0.981
_diffrn_measurement_device_type 'Nonius Kappa-CCD'
_diffrn_measurement_method '\f scans, and \w scans with \k offsets'
_diffrn_radiation_monochromator graphite
_diffrn_radiation_source 'fine-focus sealed tube'
_diffrn_radiation_type MoK\a
_diffrn_radiation_wavelength 0.71073
_diffrn_reflns_av_R_equivalents 0.1695
_diffrn_reflns_av_sigmaI/netI 0.1426
_diffrn_reflns_limit_h_max 18
_diffrn_reflns_limit_h_min -19
_diffrn_reflns_limit_k_max 21
_diffrn_reflns_limit_k_min -20
_diffrn_reflns_limit_l_max 22
_diffrn_reflns_limit_l_min -22
_diffrn_reflns_number 39245
_diffrn_reflns_theta_full 27.69
_diffrn_reflns_theta_max 27.69
_diffrn_reflns_theta_min 1.81
_diffrn_standards_number 0
_exptl_absorpt_coefficient_mu 1.915
_exptl_absorpt_correction_T_max 0.7958
_exptl_absorpt_correction_T_min 0.4795
_exptl_absorpt_correction_type multi-scan
_exptl_absorpt_process_details 'DENZO-SMN (Otwinowski & Minor, 1997)'
_exptl_crystal_colour orange
_exptl_crystal_density_diffrn 1.439
_exptl_crystal_density_method 'not measured'
_exptl_crystal_description prism
_exptl_crystal_F_000 1768
_exptl_crystal_size_max 0.45
_exptl_crystal_size_mid 0.38
_exptl_crystal_size_min 0.13
_refine_diff_density_max 0.722
_refine_diff_density_min -2.561
_refine_diff_density_rms 0.178
_refine_ls_extinction_method none
_refine_ls_goodness_of_fit_ref 0.987
_refine_ls_hydrogen_treatment constr
_refine_ls_matrix_type full
_refine_ls_number_parameters 919
_refine_ls_number_reflns 18212
_refine_ls_number_restraints 0
_refine_ls_restrained_S_all 0.987
_refine_ls_R_factor_all 0.1204
_refine_ls_R_factor_gt 0.0653
_refine_ls_shift/su_max 0.004
_refine_ls_shift/su_mean 0.000
_refine_ls_structure_factor_coef Fsqd
_refine_ls_weighting_details 'calc w=1/[\s^2^(Fo^2^)+(0.0987P)^2^+0.0000P] where P=(Fo^2^+2Fc^2^)/3'
_refine_ls_weighting_scheme calc
_refine_ls_wR_factor_gt 0.1621
_refine_ls_wR_factor_ref 0.2000
_reflns_number_gt 11372
_reflns_number_total 18212
_reflns_threshold_expression I>2\s(I)
_cod_data_source_file b804597f.txt
_cod_data_source_block 07040b
_cod_depositor_comments
;
The following automatic conversions were performed:
'_symmetry_cell_setting' value 'Triclinic' changed to 'triclinic'
according to '/home/saulius/struct/CIF-dictionaries/cif_core.dic'
dictionary named 'cif_core.dic' version 2.4.1 from 2010-06-29.

Automatic conversion script
Id: cif_fix_enum 1527 2010-12-29 10:47:43Z saulius 
;
_cod_original_sg_symbol_Hall -P1
_cod_original_sg_symbol_H-M P-1
_cod_database_code 7004234

loop_
_symmetry_equiv_pos_as_xyz
'x, y, z'
'-x, -y, -z'

loop_
_atom_site_label
_atom_site_type_symbol
_atom_site_fract_x
_atom_site_fract_y
_atom_site_fract_z
_atom_site_U_iso_or_equiv
_atom_site_adp_type
_atom_site_occupancy
_atom_site_symmetry_multiplicity
_atom_site_calc_flag
_atom_site_refinement_flags
_atom_site_disorder_assembly
_atom_site_disorder_group
Cu1 Cu 0.60483(5) 0.73199(4) 0.26685(4) 0.02579(16) Uani 1 1 d . . .
Cu2 Cu 0.74094(4) 0.78955(4) 0.21507(3) 0.02238(15) Uani 1 1 d . . .
Fe1 Fe 0.44526(6) 1.06826(5) 0.21539(5) 0.0313(2) Uani 1 1 d . . .
Fe2 Fe 0.82130(6) 0.41805(4) 0.22858(5) 0.02920(19) Uani 1 1 d . . .
Se1 Se 0.57220(4) 0.82923(3) 0.18630(3) 0.02463(13) Uani 1 1 d . . .
Se2 Se 0.75198(4) 0.67121(3) 0.28288(3) 0.02528(13) Uani 1 1 d . . .
P1 P 0.49437(10) 0.67841(8) 0.31380(8) 0.0262(3) Uani 1 1 d . . .
P2 P 0.75032(9) 0.76725(8) 0.08163(7) 0.0210(3) Uani 1 1 d . . .
P3 P 0.84355(9) 0.87696(8) 0.32599(7) 0.0217(3) Uani 1 1 d . . .
O1 O 0.6045(3) 0.9569(2) 0.3352(2) 0.0365(9) Uani 1 1 d . . .
O2 O 0.6325(3) 0.5517(2) 0.1539(2) 0.0385(10) Uani 1 1 d . . .
C1 C 0.5602(4) 1.0047(3) 0.2165(3) 0.0271(11) Uani 1 1 d . . .
C2 C 0.5871(4) 1.0907(3) 0.2554(3) 0.0314(12) Uani 1 1 d . . .
H2A H 0.6237 1.1159 0.3143 0.038 Uiso 1 1 calc R . .
C3 C 0.5533(4) 1.1340(3) 0.1959(4) 0.0396(14) Uani 1 1 d . . .
H3A H 0.5608 1.1955 0.2063 0.048 Uiso 1 1 calc R . .
C4 C 0.5050(4) 1.0771(3) 0.1206(4) 0.0354(13) Uani 1 1 d . . .
H4A H 0.4729 1.0910 0.0684 0.043 Uiso 1 1 calc R . .
C5 C 0.5086(4) 0.9967(3) 0.1321(3) 0.0314(12) Uani 1 1 d . . .
H5A H 0.4802 0.9438 0.0891 0.038 Uiso 1 1 calc R . .
C6 C 0.3610(5) 1.0148(5) 0.2697(4) 0.0549(19) Uani 1 1 d . . .
H6A H 0.3731 0.9641 0.2891 0.066 Uiso 1 1 calc R . .
C7 C 0.3942(5) 1.0975(7) 0.3184(4) 0.077(3) Uani 1 1 d . . .
H7A H 0.4307 1.1164 0.3780 0.092 Uiso 1 1 calc R . .
C8 C 0.3596(5) 1.1483(5) 0.2642(5) 0.067(2) Uani 1 1 d . . .
H8A H 0.3700 1.2100 0.2793 0.080 Uiso 1 1 calc R . .
C9 C 0.3088(4) 1.0974(4) 0.1880(5) 0.0519(17) Uani 1 1 d . . .
H9A H 0.2781 1.1164 0.1385 0.062 Uiso 1 1 calc R . .
C10 C 0.3102(4) 1.0152(4) 0.1906(4) 0.0472(16) Uani 1 1 d . . .
H10A H 0.2802 0.9655 0.1438 0.057 Uiso 1 1 calc R . .
C11 C 0.5817(4) 0.9399(3) 0.2600(3) 0.0285(12) Uani 1 1 d . . .
C12 C 0.7858(4) 0.5144(3) 0.1793(3) 0.0261(11) Uani 1 1 d . . .
C13 C 0.7691(4) 0.4380(3) 0.1156(3) 0.0320(12) Uani 1 1 d . . .
H13A H 0.7071 0.4137 0.0765 0.038 Uiso 1 1 calc R . .
C14 C 0.8553(4) 0.4020(3) 0.1171(3) 0.0373(14) Uani 1 1 d . . .
H14A H 0.8648 0.3483 0.0793 0.045 Uiso 1 1 calc R . .
C15 C 0.9256(4) 0.4561(3) 0.1830(4) 0.0363(13) Uani 1 1 d . . .
H15A H 0.9932 0.4466 0.1996 0.044 Uiso 1 1 calc R . .
C16 C 0.8832(4) 0.5242(3) 0.2218(3) 0.0315(12) Uani 1 1 d . . .
H16A H 0.9155 0.5716 0.2704 0.038 Uiso 1 1 calc R . .
C17 C 0.7573(7) 0.4172(5) 0.3216(5) 0.074(3) Uani 1 1 d . . .
H17A H 0.7176 0.4599 0.3449 0.089 Uiso 1 1 calc R . .
C18 C 0.7249(5) 0.3444(5) 0.2533(5) 0.060(2) Uani 1 1 d . . .
H18A H 0.6588 0.3263 0.2201 0.072 Uiso 1 1 calc R . .
C19 C 0.8046(6) 0.3032(4) 0.2430(5) 0.060(2) Uani 1 1 d . . .
H19A H 0.8051 0.2500 0.2001 0.072 Uiso 1 1 calc R . .
C20 C 0.8825(6) 0.3481(4) 0.3028(4) 0.0579(19) Uani 1 1 d . . .
H20A H 0.9483 0.3327 0.3096 0.070 Uiso 1 1 calc R . .
C21 C 0.8545(6) 0.4176(5) 0.3504(4) 0.062(2) Uani 1 1 d . . .
H21A H 0.8963 0.4610 0.3976 0.074 Uiso 1 1 calc R . .
C22 C 0.7132(4) 0.5693(3) 0.1956(3) 0.0298(12) Uani 1 1 d . . .
C23 C 0.5308(4) 0.5989(3) 0.3656(3) 0.0300(12) Uani 1 1 d . . .
C24 C 0.4870(4) 0.5191(3) 0.3409(3) 0.0365(13) Uani 1 1 d . . .
H24A H 0.4339 0.5036 0.2945 0.044 Uiso 1 1 calc R . .
C25 C 0.5194(5) 0.4618(4) 0.3825(4) 0.0430(15) Uani 1 1 d . . .
H25A H 0.4886 0.4074 0.3643 0.052 Uiso 1 1 calc R . .
C26 C 0.5962(5) 0.4826(4) 0.4501(4) 0.0405(15) Uani 1 1 d . . .
H26A H 0.6175 0.4433 0.4795 0.049 Uiso 1 1 calc R . .
C27 C 0.6411(5) 0.5611(4) 0.4743(4) 0.0443(15) Uani 1 1 d . . .
H27A H 0.6945 0.5758 0.5204 0.053 Uiso 1 1 calc R . .
C28 C 0.6098(4) 0.6196(4) 0.4325(3) 0.0362(13) Uani 1 1 d . . .
H28A H 0.6422 0.6733 0.4495 0.043 Uiso 1 1 calc R . .
C29 C 0.3901(4) 0.6283(3) 0.2319(3) 0.0258(11) Uani 1 1 d . . .
C30 C 0.2993(4) 0.6332(4) 0.2418(4) 0.0375(14) Uani 1 1 d . . .
H30A H 0.2884 0.6655 0.2926 0.045 Uiso 1 1 calc R . .
C31 C 0.2251(4) 0.5908(4) 0.1775(4) 0.0479(16) Uani 1 1 d . . .
H31A H 0.1630 0.5945 0.1842 0.058 Uiso 1 1 calc R . .
C32 C 0.2399(4) 0.5430(4) 0.1035(4) 0.0420(15) Uani 1 1 d . . .
H32A H 0.1883 0.5133 0.0600 0.050 Uiso 1 1 calc R . .
C33 C 0.3307(4) 0.5385(3) 0.0929(4) 0.0394(14) Uani 1 1 d . . .
H33A H 0.3416 0.5061 0.0421 0.047 Uiso 1 1 calc R . .
C34 C 0.4041(4) 0.5812(3) 0.1567(3) 0.0334(13) Uani 1 1 d . . .
H34A H 0.4660 0.5786 0.1493 0.040 Uiso 1 1 calc R . .
C35 C 0.4497(4) 0.7529(3) 0.3909(3) 0.0303(12) Uani 1 1 d . . .
C36 C 0.4539(4) 0.8344(3) 0.3901(3) 0.0324(12) Uani 1 1 d . . .
H36A H 0.4807 0.8503 0.3504 0.039 Uiso 1 1 calc R . .
C37 C 0.4200(4) 0.8936(4) 0.4455(3) 0.0396(14) Uani 1 1 d . . .
H37A H 0.4234 0.9495 0.4437 0.048 Uiso 1 1 calc R . .
C38 C 0.3813(5) 0.8715(4) 0.5035(3) 0.0427(15) Uani 1 1 d . . .
H38A H 0.3587 0.9122 0.5424 0.051 Uiso 1 1 calc R . .
C39 C 0.3754(5) 0.7897(4) 0.5049(4) 0.0462(16) Uani 1 1 d . . .
H39A H 0.3473 0.7741 0.5439 0.055 Uiso 1 1 calc R . .
C40 C 0.4104(4) 0.7306(4) 0.4496(3) 0.0386(14) Uani 1 1 d . . .
H40A H 0.4077 0.6748 0.4517 0.046 Uiso 1 1 calc R . .
C41 C 0.6453(4) 0.7148(3) 0.0010(3) 0.0238(11) Uani 1 1 d . . .
C42 C 0.6245(4) 0.7244(3) -0.0792(3) 0.0292(12) Uani 1 1 d . . .
H42A H 0.6615 0.7636 -0.0928 0.035 Uiso 1 1 calc R . .
C43 C 0.5490(4) 0.6759(3) -0.1393(3) 0.0345(13) Uani 1 1 d . . .
H43A H 0.5334 0.6834 -0.1937 0.041 Uiso 1 1 calc R . .
C44 C 0.4969(4) 0.6175(3) -0.1210(3) 0.0335(13) Uani 1 1 d . . .
H44A H 0.4478 0.5824 -0.1633 0.040 Uiso 1 1 calc R . .
C45 C 0.5162(4) 0.6100(3) -0.0406(3) 0.0295(12) Uani 1 1 d . . .
H45A H 0.4783 0.5715 -0.0270 0.035 Uiso 1 1 calc R . .
C46 C 0.5905(4) 0.6583(3) 0.0204(3) 0.0279(11) Uani 1 1 d . . .
H46A H 0.6038 0.6525 0.0754 0.034 Uiso 1 1 calc R . .
C47 C 0.7696(4) 0.8646(3) 0.0574(3) 0.0227(11) Uani 1 1 d . . .
C48 C 0.8560(4) 0.8939(3) 0.0500(3) 0.0319(12) Uani 1 1 d . . .
H48A H 0.9065 0.8601 0.0527 0.038 Uiso 1 1 calc R . .
C49 C 0.8690(4) 0.9716(3) 0.0390(4) 0.0389(14) Uani 1 1 d . . .
H49A H 0.9282 0.9902 0.0336 0.047 Uiso 1 1 calc R . .
C50 C 0.7969(4) 1.0226(3) 0.0357(3) 0.0368(14) Uani 1 1 d . . .
H50A H 0.8057 1.0757 0.0273 0.044 Uiso 1 1 calc R . .
C51 C 0.7124(4) 0.9946(3) 0.0448(3) 0.0324(12) Uani 1 1 d . . .
H51A H 0.6629 1.0295 0.0441 0.039 Uiso 1 1 calc R . .
C52 C 0.6976(4) 0.9170(3) 0.0551(3) 0.0303(12) Uani 1 1 d . . .
H52A H 0.6383 0.8990 0.0607 0.036 Uiso 1 1 calc R . .
C53 C 0.8416(4) 0.7053(3) 0.0480(3) 0.0254(11) Uani 1 1 d . . .
C54 C 0.8914(4) 0.6643(3) 0.1016(3) 0.0302(12) Uani 1 1 d . . .
H54A H 0.8783 0.6700 0.1544 0.036 Uiso 1 1 calc R . .
C55 C 0.9596(4) 0.6152(3) 0.0796(4) 0.0342(13) Uani 1 1 d . . .
H55A H 0.9912 0.5853 0.1159 0.041 Uiso 1 1 calc R . .
C56 C 0.9817(4) 0.6096(3) 0.0044(3) 0.0329(13) Uani 1 1 d . . .
H56A H 1.0308 0.5782 -0.0101 0.039 Uiso 1 1 calc R . .
C57 C 0.9320(4) 0.6501(3) -0.0494(3) 0.0332(13) Uani 1 1 d . . .
H57A H 0.9461 0.6448 -0.1017 0.040 Uiso 1 1 calc R . .
C58 C 0.8624(4) 0.6980(3) -0.0290(3) 0.0293(12) Uani 1 1 d . . .
H58A H 0.8289 0.7257 -0.0667 0.035 Uiso 1 1 calc R . .
C59 C 0.8392(3) 0.9881(3) 0.3405(3) 0.0221(10) Uani 1 1 d . . .
C60 C 0.8419(4) 1.0437(3) 0.4176(3) 0.0262(11) Uani 1 1 d . . .
H60A H 0.8462 1.0238 0.4652 0.031 Uiso 1 1 calc R . .
C61 C 0.8384(4) 1.1274(3) 0.4255(3) 0.0311(12) Uani 1 1 d . . .
H61A H 0.8409 1.1646 0.4785 0.037 Uiso 1 1 calc R . .
C62 C 0.8311(4) 1.1571(3) 0.3564(3) 0.0337(13) Uani 1 1 d . . .
H62A H 0.8293 1.2146 0.3616 0.040 Uiso 1 1 calc R . .
C63 C 0.8267(5) 1.1017(3) 0.2797(3) 0.0381(14) Uani 1 1 d . . .
H63A H 0.8211 1.1214 0.2318 0.046 Uiso 1 1 calc R . .
C64 C 0.8302(4) 1.0187(3) 0.2720(3) 0.0318(12) Uani 1 1 d . . .
H64A H 0.8264 0.9816 0.2188 0.038 Uiso 1 1 calc R . .
C65 C 0.9674(4) 0.8638(3) 0.3291(3) 0.0242(11) Uani 1 1 d . . .
C66 C 0.9940(4) 0.7830(3) 0.3111(3) 0.0332(13) Uani 1 1 d . . .
H66A H 0.9483 0.7374 0.2982 0.040 Uiso 1 1 calc R . .
C67 C 1.0869(4) 0.7691(4) 0.3120(4) 0.0408(14) Uani 1 1 d . . .
H67A H 1.1045 0.7142 0.2998 0.049 Uiso 1 1 calc R . .
C68 C 1.1530(4) 0.8352(4) 0.3306(3) 0.0426(15) Uani 1 1 d . . .
H68A H 1.2164 0.8259 0.3312 0.051 Uiso 1 1 calc R . .
C69 C 1.1279(4) 0.9143(4) 0.3483(4) 0.0434(15) Uani 1 1 d . . .
H69A H 1.1740 0.9596 0.3613 0.052 Uiso 1 1 calc R . .
C70 C 1.0359(4) 0.9287(4) 0.3473(4) 0.0376(13) Uani 1 1 d . . .
H70A H 1.0194 0.9839 0.3592 0.045 Uiso 1 1 calc R . .
C71 C 0.8309(4) 0.8643(3) 0.4253(3) 0.0235(11) Uani 1 1 d . . .
C72 C 0.7410(4) 0.8588(3) 0.4376(3) 0.0285(12) Uani 1 1 d . . .
H72A H 0.6885 0.8592 0.3935 0.034 Uiso 1 1 calc R . .
C73 C 0.7269(4) 0.8529(3) 0.5128(3) 0.0340(13) Uani 1 1 d . . .
H73A H 0.6650 0.8501 0.5202 0.041 Uiso 1 1 calc R . .
C74 C 0.8015(5) 0.8509(4) 0.5769(3) 0.0380(14) Uani 1 1 d . . .
H74A H 0.7917 0.8470 0.6287 0.046 Uiso 1 1 calc R . .
C75 C 0.8910(4) 0.8548(3) 0.5653(3) 0.0372(14) Uani 1 1 d . . .
H75A H 0.9428 0.8522 0.6091 0.045 Uiso 1 1 calc R . .
C76 C 0.9061(4) 0.8625(3) 0.4908(3) 0.0307(12) Uani 1 1 d . . .
H76A H 0.9683 0.8666 0.4844 0.037 Uiso 1 1 calc R . .
O1S O 0.7726(3) 1.1951(2) -0.0503(2) 0.0418(10) Uani 1 1 d . . .
C1S C 0.6435(5) 1.2172(4) 0.0119(4) 0.0496(17) Uani 1 1 d . . .
H1SA H 0.5806 1.2362 0.0054 0.074 Uiso 1 1 calc R . .
H1SB H 0.6850 1.2519 0.0638 0.074 Uiso 1 1 calc R . .
H1SC H 0.6402 1.1596 0.0140 0.074 Uiso 1 1 calc R . .
C2S C 0.6814(4) 1.2234(4) -0.0607(4) 0.0473(16) Uani 1 1 d . . .
H2SA H 0.6394 1.1891 -0.1134 0.057 Uiso 1 1 calc R . .
H2SB H 0.6850 1.2815 -0.0631 0.057 Uiso 1 1 calc R . .
C3S C 0.8148(5) 1.2014(4) -0.1154(4) 0.0522(17) Uani 1 1 d . . .
H3SA H 0.8257 1.2603 -0.1137 0.063 Uiso 1 1 calc R . .
H3SB H 0.7727 1.1721 -0.1702 0.063 Uiso 1 1 calc R . .
C4S C 0.9055(5) 1.1641(5) -0.1043(4) 0.0588(19) Uani 1 1 d . . .
H4SA H 0.9354 1.1687 -0.1487 0.088 Uiso 1 1 calc R . .
H4SB H 0.8941 1.1057 -0.1070 0.088 Uiso 1 1 calc R . .
H4SC H 0.9468 1.1934 -0.0499 0.088 Uiso 1 1 calc R . .
O2S O 0.9691(4) 0.4022(3) 0.5531(3) 0.0664(14) Uani 1 1 d . . .
C5S C 0.8359(8) 0.4404(5) 0.6027(6) 0.092(3) Uani 1 1 d . . .
H5SA H 0.7720 0.4219 0.6025 0.138 Uiso 1 1 calc R . .
H5SB H 0.8344 0.4882 0.5801 0.138 Uiso 1 1 calc R . .
H5SC H 0.8750 0.4560 0.6600 0.138 Uiso 1 1 calc R . .
C6S C 0.8745(7) 0.3740(5) 0.5519(5) 0.075(3) Uani 1 1 d . . .
H6SA H 0.8351 0.3577 0.4939 0.090 Uiso 1 1 calc R . .
H6SB H 0.8755 0.3252 0.5740 0.090 Uiso 1 1 calc R . .
C7S C 1.0157(6) 0.3367(4) 0.5152(4) 0.065(2) Uani 1 1 d . . .
H7SA H 0.9758 0.3060 0.4598 0.077 Uiso 1 1 calc R . .
H7SB H 1.0284 0.2979 0.5501 0.077 Uiso 1 1 calc R . .
C8S C 1.1061(6) 0.3715(4) 0.5057(5) 0.067(2) Uani 1 1 d . . .
H8SA H 1.1390 0.3263 0.4794 0.101 Uiso 1 1 calc R . .
H8SB H 1.1454 0.4016 0.5607 0.101 Uiso 1 1 calc R . .
H8SC H 1.0930 0.4095 0.4706 0.101 Uiso 1 1 calc R . .
O3S O 0.8629(4) 0.7232(3) -0.2164(3) 0.0729(16) Uani 1 1 d . . .
C9S C 0.7445(6) 0.6125(5) -0.2688(5) 0.080(3) Uani 1 1 d . . .
H9SA H 0.7074 0.5758 -0.3218 0.120 Uiso 1 1 calc R . .
H9SB H 0.7024 0.6430 -0.2378 0.120 Uiso 1 1 calc R . .
H9SC H 0.7809 0.5794 -0.2359 0.120 Uiso 1 1 calc R . .
C10S C 0.8072(6) 0.6700(5) -0.2851(4) 0.066(2) Uani 1 1 d . . .
H10B H 0.8474 0.6382 -0.3185 0.079 Uiso 1 1 calc R . .
H86C H 0.7696 0.7022 -0.3192 0.079 Uiso 1 1 calc R . .
C11S C 0.9205(5) 0.7860(4) -0.2237(4) 0.0588(19) Uani 1 1 d . . .
H11B H 0.9576 0.7607 -0.2635 0.071 Uiso 1 1 calc R . .
H11C H 0.8800 0.8230 -0.2492 0.071 Uiso 1 1 calc R . .
C12S C 0.9808(9) 0.8334(8) -0.1538(6) 0.168(7) Uani 1 1 d . . .
H12B H 1.0158 0.8759 -0.1678 0.252 Uiso 1 1 calc R . .
H12C H 1.0247 0.7987 -0.1294 0.252 Uiso 1 1 calc R . .
H12D H 0.9457 0.8599 -0.1136 0.252 Uiso 1 1 calc R . .

loop_
_atom_site_aniso_label
_atom_site_aniso_U_11
_atom_site_aniso_U_22
_atom_site_aniso_U_33
_atom_site_aniso_U_23
_atom_site_aniso_U_13
_atom_site_aniso_U_12
Cu1 0.0232(3) 0.0279(3) 0.0284(3) 0.0095(3) 0.0081(3) 0.0076(3)
Cu2 0.0198(3) 0.0268(3) 0.0191(3) 0.0053(2) 0.0027(2) 0.0047(2)
Fe1 0.0237(4) 0.0369(4) 0.0366(4) 0.0133(3) 0.0089(4) 0.0143(3)
Fe2 0.0317(5) 0.0287(4) 0.0302(4) 0.0118(3) 0.0083(4) 0.0105(3)
Se1 0.0215(3) 0.0281(3) 0.0247(3) 0.0082(2) 0.0045(2) 0.0098(2)
Se2 0.0225(3) 0.0259(3) 0.0295(3) 0.0108(2) 0.0062(2) 0.0083(2)
P1 0.0226(7) 0.0304(7) 0.0277(7) 0.0105(6) 0.0069(6) 0.0063(6)
P2 0.0174(6) 0.0262(7) 0.0192(6) 0.0060(5) 0.0039(5) 0.0082(5)
P3 0.0195(7) 0.0246(6) 0.0191(6) 0.0055(5) 0.0011(5) 0.0051(5)
O1 0.046(3) 0.035(2) 0.0227(19) 0.0066(16) -0.0026(18) 0.0130(18)
O2 0.029(2) 0.028(2) 0.053(2) 0.0099(18) 0.0007(19) 0.0064(17)
C1 0.029(3) 0.032(3) 0.028(3) 0.013(2) 0.016(2) 0.015(2)
C2 0.030(3) 0.028(3) 0.033(3) 0.009(2) 0.001(2) 0.004(2)
C3 0.033(3) 0.031(3) 0.062(4) 0.022(3) 0.016(3) 0.010(3)
C4 0.031(3) 0.048(3) 0.039(3) 0.027(3) 0.011(3) 0.013(3)
C5 0.028(3) 0.035(3) 0.034(3) 0.014(2) 0.009(2) 0.010(2)
C6 0.035(4) 0.097(6) 0.057(4) 0.048(4) 0.026(3) 0.025(4)
C7 0.037(4) 0.157(9) 0.039(4) 0.009(5) 0.029(3) 0.035(5)
C8 0.045(5) 0.053(4) 0.095(6) -0.004(4) 0.031(5) 0.021(4)
C9 0.025(3) 0.074(5) 0.067(5) 0.033(4) 0.012(3) 0.022(3)
C10 0.024(3) 0.067(4) 0.062(4) 0.034(4) 0.012(3) 0.010(3)
C11 0.019(3) 0.038(3) 0.027(3) 0.010(2) 0.000(2) 0.011(2)
C12 0.030(3) 0.023(3) 0.030(3) 0.012(2) 0.010(2) 0.014(2)
C13 0.038(3) 0.033(3) 0.029(3) 0.016(2) 0.009(3) 0.010(2)
C14 0.045(4) 0.035(3) 0.036(3) 0.009(2) 0.020(3) 0.015(3)
C15 0.026(3) 0.038(3) 0.050(4) 0.013(3) 0.016(3) 0.012(2)
C16 0.023(3) 0.032(3) 0.040(3) 0.009(2) 0.011(2) 0.006(2)
C17 0.108(8) 0.077(6) 0.086(6) 0.054(5) 0.077(6) 0.046(5)
C18 0.038(4) 0.076(5) 0.082(5) 0.059(5) 0.007(4) -0.001(4)
C19 0.075(6) 0.036(4) 0.073(5) 0.037(3) 0.002(4) 0.004(4)
C20 0.060(5) 0.064(5) 0.056(4) 0.039(4) -0.001(4) 0.020(4)
C21 0.073(6) 0.074(5) 0.043(4) 0.026(4) 0.010(4) 0.007(4)
C22 0.026(3) 0.027(3) 0.043(3) 0.017(2) 0.011(3) 0.009(2)
C23 0.025(3) 0.037(3) 0.031(3) 0.011(2) 0.010(2) 0.009(2)
C24 0.037(4) 0.031(3) 0.038(3) 0.011(2) 0.003(3) 0.002(3)
C25 0.050(4) 0.039(3) 0.045(4) 0.017(3) 0.015(3) 0.008(3)
C26 0.046(4) 0.047(4) 0.043(3) 0.031(3) 0.017(3) 0.019(3)
C27 0.041(4) 0.067(4) 0.030(3) 0.024(3) 0.005(3) 0.011(3)
C28 0.033(3) 0.042(3) 0.032(3) 0.013(3) 0.003(3) 0.002(3)
C29 0.026(3) 0.027(3) 0.027(3) 0.010(2) 0.008(2) 0.014(2)
C30 0.019(3) 0.048(3) 0.038(3) 0.003(3) 0.005(3) 0.006(3)
C31 0.024(3) 0.058(4) 0.058(4) 0.013(3) 0.006(3) 0.003(3)
C32 0.035(4) 0.038(3) 0.043(3) 0.009(3) -0.008(3) 0.007(3)
C33 0.040(4) 0.038(3) 0.035(3) 0.007(3) 0.002(3) 0.016(3)
C34 0.024(3) 0.036(3) 0.038(3) 0.007(2) 0.007(3) 0.010(2)
C35 0.027(3) 0.030(3) 0.035(3) 0.011(2) 0.006(2) 0.005(2)
C36 0.030(3) 0.036(3) 0.031(3) 0.009(2) 0.009(2) 0.008(2)
C37 0.040(4) 0.039(3) 0.036(3) 0.008(3) 0.005(3) 0.010(3)
C38 0.041(4) 0.051(4) 0.030(3) 0.000(3) 0.008(3) 0.017(3)
C39 0.053(4) 0.051(4) 0.039(3) 0.008(3) 0.022(3) 0.013(3)
C40 0.044(4) 0.039(3) 0.038(3) 0.011(3) 0.017(3) 0.010(3)
C41 0.025(3) 0.023(2) 0.020(2) 0.000(2) 0.006(2) 0.011(2)
C42 0.027(3) 0.033(3) 0.026(3) 0.004(2) 0.006(2) 0.003(2)
C43 0.033(3) 0.038(3) 0.025(3) 0.003(2) -0.002(2) 0.011(3)
C44 0.023(3) 0.029(3) 0.036(3) -0.001(2) -0.007(2) 0.002(2)
C45 0.026(3) 0.028(3) 0.034(3) 0.011(2) 0.004(2) 0.006(2)
C46 0.027(3) 0.029(3) 0.027(3) 0.008(2) 0.006(2) 0.008(2)
C47 0.025(3) 0.027(3) 0.016(2) 0.0052(19) 0.005(2) 0.007(2)
C48 0.021(3) 0.034(3) 0.042(3) 0.009(2) 0.010(2) 0.008(2)
C49 0.030(3) 0.036(3) 0.051(4) 0.011(3) 0.013(3) 0.000(3)
C50 0.048(4) 0.029(3) 0.036(3) 0.011(2) 0.012(3) 0.003(3)
C51 0.034(3) 0.029(3) 0.036(3) 0.013(2) 0.006(3) 0.010(2)
C52 0.023(3) 0.039(3) 0.032(3) 0.014(2) 0.006(2) 0.010(2)
C53 0.021(3) 0.029(3) 0.025(3) 0.007(2) 0.003(2) 0.005(2)
C54 0.024(3) 0.039(3) 0.031(3) 0.014(2) 0.008(2) 0.010(2)
C55 0.025(3) 0.040(3) 0.045(3) 0.023(3) 0.010(3) 0.018(2)
C56 0.033(3) 0.028(3) 0.042(3) 0.011(2) 0.015(3) 0.010(2)
C57 0.035(3) 0.038(3) 0.030(3) 0.008(2) 0.015(3) 0.016(3)
C58 0.028(3) 0.035(3) 0.029(3) 0.015(2) 0.007(2) 0.011(2)
C59 0.018(3) 0.027(3) 0.021(2) 0.005(2) 0.006(2) 0.003(2)
C60 0.025(3) 0.028(3) 0.024(3) 0.008(2) 0.001(2) 0.004(2)
C61 0.035(3) 0.027(3) 0.028(3) 0.005(2) 0.004(2) 0.008(2)
C62 0.036(3) 0.022(3) 0.040(3) 0.008(2) 0.004(3) 0.005(2)
C63 0.054(4) 0.034(3) 0.031(3) 0.017(2) 0.012(3) 0.008(3)
C64 0.040(4) 0.031(3) 0.026(3) 0.010(2) 0.009(3) 0.007(2)
C65 0.021(3) 0.034(3) 0.013(2) 0.004(2) -0.001(2) 0.003(2)
C66 0.023(3) 0.037(3) 0.039(3) 0.010(2) 0.006(2) 0.003(2)
C67 0.029(3) 0.044(3) 0.045(3) 0.009(3) 0.004(3) 0.015(3)
C68 0.026(3) 0.070(4) 0.029(3) 0.008(3) 0.008(3) 0.012(3)
C69 0.026(3) 0.054(4) 0.044(4) 0.004(3) 0.007(3) -0.005(3)
C70 0.029(3) 0.039(3) 0.045(3) 0.010(3) 0.011(3) 0.009(3)
C71 0.024(3) 0.019(2) 0.027(3) 0.007(2) 0.004(2) 0.003(2)
C72 0.031(3) 0.029(3) 0.026(3) 0.008(2) 0.006(2) 0.004(2)
C73 0.031(3) 0.042(3) 0.031(3) 0.011(2) 0.011(3) 0.008(3)
C74 0.048(4) 0.046(3) 0.025(3) 0.014(2) 0.014(3) 0.007(3)
C75 0.038(4) 0.042(3) 0.030(3) 0.011(3) 0.004(3) 0.010(3)
C76 0.029(3) 0.034(3) 0.029(3) 0.010(2) 0.002(2) 0.006(2)
O1S 0.026(2) 0.047(2) 0.051(2) 0.022(2) -0.006(2) 0.0080(18)
C1S 0.039(4) 0.046(4) 0.053(4) 0.001(3) 0.004(3) 0.015(3)
C2S 0.034(4) 0.041(4) 0.061(4) 0.015(3) -0.003(3) 0.013(3)
C3S 0.040(4) 0.064(4) 0.058(4) 0.032(4) 0.004(3) 0.007(3)
C4S 0.040(4) 0.075(5) 0.057(4) 0.018(4) 0.002(4) 0.013(4)
O2S 0.058(4) 0.061(3) 0.072(3) 0.016(3) 0.002(3) 0.009(3)
C5S 0.117(9) 0.067(6) 0.105(7) 0.031(5) 0.041(7) 0.025(6)
C6S 0.104(8) 0.068(5) 0.067(5) 0.033(4) 0.029(5) 0.017(5)
C7S 0.080(6) 0.053(4) 0.051(4) 0.011(3) 0.003(4) 0.013(4)
C8S 0.082(6) 0.056(5) 0.059(5) 0.011(4) 0.014(4) 0.008(4)
O3S 0.070(4) 0.100(4) 0.040(3) 0.016(3) 0.004(3) -0.027(3)
C9S 0.063(6) 0.091(6) 0.077(6) 0.008(5) 0.019(5) -0.018(5)
C10S 0.064(6) 0.080(5) 0.049(4) 0.007(4) 0.017(4) -0.003(4)
C11S 0.057(5) 0.068(5) 0.059(4) 0.028(4) 0.018(4) 0.002(4)
C12S 0.169(13) 0.191(13) 0.096(8) -0.045(8) 0.054(8) -0.134(11)

loop_
_atom_type_symbol
_atom_type_description
_atom_type_scat_dispersion_real
_atom_type_scat_dispersion_imag
_atom_type_scat_source
C C 0.0033 0.0016 'International Tables Vol C Tables 4.2.6.8 and 6.1.1.4'
H H 0.0000 0.0000 'International Tables Vol C Tables 4.2.6.8 and 6.1.1.4'
O O 0.0106 0.0060 'International Tables Vol C Tables 4.2.6.8 and 6.1.1.4'
P P 0.1023 0.0942 'International Tables Vol C Tables 4.2.6.8 and 6.1.1.4'
Fe Fe 0.3463 0.8444 'International Tables Vol C Tables 4.2.6.8 and 6.1.1.4'
Cu Cu 0.3201 1.2651 'International Tables Vol C Tables 4.2.6.8 and 6.1.1.4'
Se Se -0.0929 2.2259 'International Tables Vol C Tables 4.2.6.8 and 6.1.1.4'

loop_
_geom_angle_atom_site_label_1
_geom_angle_atom_site_label_2
_geom_angle_atom_site_label_3
_geom_angle
_geom_angle_site_symmetry_1
_geom_angle_site_symmetry_3
_geom_angle_publ_flag
P1 Cu1 Se1 121.97(5) . . ?
P1 Cu1 Se2 116.31(4) . . ?
Se1 Cu1 Se2 121.07(3) . . ?
P1 Cu1 Cu2 176.84(5) . . ?
Se1 Cu1 Cu2 61.19(2) . . ?
Se2 Cu1 Cu2 60.54(2) . . ?
P2 Cu2 P3 124.23(5) . . ?
P2 Cu2 Se2 120.42(4) . . ?
P3 Cu2 Se2 93.18(4) . . ?
P2 Cu2 Se1 94.39(4) . . ?
P3 Cu2 Se1 115.59(4) . . ?
Se2 Cu2 Se1 110.04(3) . . ?
P2 Cu2 Cu1 126.73(4) . . ?
P3 Cu2 Cu1 108.81(4) . . ?
Se2 Cu2 Cu1 55.60(2) . . ?
Se1 Cu2 Cu1 54.97(2) . . ?
C7 Fe1 C8 41.6(3) . . ?
C7 Fe1 C6 41.2(3) . . ?
C8 Fe1 C6 68.2(3) . . ?
C7 Fe1 C1 119.3(3) . . ?
C8 Fe1 C1 156.3(3) . . ?
C6 Fe1 C1 107.1(2) . . ?
C7 Fe1 C2 106.8(3) . . ?
C8 Fe1 C2 121.5(3) . . ?
C6 Fe1 C2 125.6(2) . . ?
C1 Fe1 C2 41.1(2) . . ?
C7 Fe1 C5 155.2(3) . . ?
C8 Fe1 C5 161.3(3) . . ?
C6 Fe1 C5 120.2(3) . . ?
C1 Fe1 C5 41.5(2) . . ?
C2 Fe1 C5 69.0(2) . . ?
C7 Fe1 C3 125.6(3) . . ?
C8 Fe1 C3 109.0(3) . . ?
C6 Fe1 C3 163.2(3) . . ?
C1 Fe1 C3 68.5(2) . . ?
C2 Fe1 C3 40.5(2) . . ?
C5 Fe1 C3 68.0(2) . . ?
C7 Fe1 C4 162.5(3) . . ?
C8 Fe1 C4 125.3(3) . . ?
C6 Fe1 C4 155.2(3) . . ?
C1 Fe1 C4 68.9(2) . . ?
C2 Fe1 C4 68.4(2) . . ?
C5 Fe1 C4 40.6(2) . . ?
C3 Fe1 C4 40.1(2) . . ?
C7 Fe1 C10 68.6(3) . . ?
C8 Fe1 C10 67.3(3) . . ?
C6 Fe1 C10 39.8(2) . . ?
C1 Fe1 C10 124.8(2) . . ?
C2 Fe1 C10 162.1(2) . . ?
C5 Fe1 C10 107.4(3) . . ?
C3 Fe1 C10 156.0(3) . . ?
C4 Fe1 C10 121.1(3) . . ?
C7 Fe1 C9 68.4(3) . . ?
C8 Fe1 C9 39.7(3) . . ?
C6 Fe1 C9 66.8(3) . . ?
C1 Fe1 C9 161.7(3) . . ?
C2 Fe1 C9 156.5(2) . . ?
C5 Fe1 C9 125.1(3) . . ?
C3 Fe1 C9 122.3(3) . . ?
C4 Fe1 C9 108.9(3) . . ?
C10 Fe1 C9 39.6(3) . . ?
C16 Fe2 C19 160.8(3) . . ?
C16 Fe2 C13 69.2(2) . . ?
C19 Fe2 C13 119.9(3) . . ?
C16 Fe2 C21 107.5(3) . . ?
C19 Fe2 C21 67.3(3) . . ?
C13 Fe2 C21 167.1(3) . . ?
C16 Fe2 C15 40.6(2) . . ?
C19 Fe2 C15 123.6(3) . . ?
C13 Fe2 C15 68.9(2) . . ?
C21 Fe2 C15 117.3(3) . . ?
C16 Fe2 C20 124.3(3) . . ?
C19 Fe2 C20 40.1(3) . . ?
C13 Fe2 C20 152.7(3) . . ?
C21 Fe2 C20 39.5(3) . . ?
C15 Fe2 C20 105.0(3) . . ?
C16 Fe2 C17 121.1(3) . . ?
C19 Fe2 C17 67.9(3) . . ?
C13 Fe2 C17 129.8(3) . . ?
C21 Fe2 C17 40.3(3) . . ?
C15 Fe2 C17 153.1(3) . . ?
C20 Fe2 C17 67.2(3) . . ?
C16 Fe2 C14 69.0(2) . . ?
C19 Fe2 C14 106.0(3) . . ?
C13 Fe2 C14 40.9(2) . . ?
C21 Fe2 C14 150.9(3) . . ?
C15 Fe2 C14 41.1(2) . . ?
C20 Fe2 C14 117.1(3) . . ?
C17 Fe2 C14 165.7(4) . . ?
C16 Fe2 C18 157.0(3) . . ?
C19 Fe2 C18 40.4(3) . . ?
C13 Fe2 C18 109.5(3) . . ?
C21 Fe2 C18 68.4(3) . . ?
C15 Fe2 C18 161.9(3) . . ?
C20 Fe2 C18 67.8(3) . . ?
C17 Fe2 C18 41.2(3) . . ?
C14 Fe2 C18 125.9(3) . . ?
C16 Fe2 C12 41.3(2) . . ?
C19 Fe2 C12 155.9(3) . . ?
C13 Fe2 C12 40.9(2) . . ?
C21 Fe2 C12 128.7(3) . . ?
C15 Fe2 C12 68.8(2) . . ?
C20 Fe2 C12 163.6(3) . . ?
C17 Fe2 C12 111.2(3) . . ?
C14 Fe2 C12 68.8(2) . . ?
C18 Fe2 C12 122.6(3) . . ?
C11 Se1 Cu1 109.80(15) . . ?
C11 Se1 Cu2 103.66(16) . . ?
Cu1 Se1 Cu2 63.84(2) . . ?
C22 Se2 Cu1 98.75(17) . . ?
C22 Se2 Cu2 107.87(16) . . ?
Cu1 Se2 Cu2 63.86(2) . . ?
C23 P1 C35 103.2(2) . . ?
C23 P1 C29 103.9(2) . . ?
C35 P1 C29 104.8(2) . . ?
C23 P1 Cu1 115.01(18) . . ?
C35 P1 Cu1 114.87(17) . . ?
C29 P1 Cu1 113.74(17) . . ?
C47 P2 C53 104.6(2) . . ?
C47 P2 C41 103.6(2) . . ?
C53 P2 C41 101.4(2) . . ?
C47 P2 Cu2 111.06(15) . . ?
C53 P2 Cu2 118.34(17) . . ?
C41 P2 Cu2 116.17(16) . . ?
C71 P3 C59 102.8(2) . . ?
C71 P3 C65 103.9(2) . . ?
C59 P3 C65 102.7(2) . . ?
C71 P3 Cu2 112.82(16) . . ?
C59 P3 Cu2 118.22(16) . . ?
C65 P3 Cu2 114.59(15) . . ?
C2 C1 C5 107.1(4) . . ?
C2 C1 C11 123.6(5) . . ?
C5 C1 C11 129.2(5) . . ?
C2 C1 Fe1 69.6(3) . . ?
C5 C1 Fe1 69.5(3) . . ?
C11 C1 Fe1 124.6(4) . . ?
C3 C2 C1 107.9(5) . . ?
C3 C2 Fe1 70.4(3) . . ?
C1 C2 Fe1 69.3(3) . . ?
C3 C2 H2A 126.0 . . ?
C1 C2 H2A 126.0 . . ?
Fe1 C2 H2A 126.0 . . ?
C4 C3 C2 109.0(5) . . ?
C4 C3 Fe1 70.1(3) . . ?
C2 C3 Fe1 69.1(3) . . ?
C4 C3 H3A 125.5 . . ?
C2 C3 H3A 125.5 . . ?
Fe1 C3 H3A 125.5 . . ?
C3 C4 C5 108.0(5) . . ?
C3 C4 Fe1 69.8(3) . . ?
C5 C4 Fe1 69.1(3) . . ?
C3 C4 H4A 126.0 . . ?
C5 C4 H4A 126.0 . . ?
Fe1 C4 H4A 126.0 . . ?
C4 C5 C1 107.8(5) . . ?
C4 C5 Fe1 70.4(3) . . ?
C1 C5 Fe1 69.0(3) . . ?
C4 C5 H5A 126.1 . . ?
C1 C5 H5A 126.1 . . ?
Fe1 C5 H5A 126.1 . . ?
C10 C6 C7 109.6(7) . . ?
C10 C6 Fe1 71.2(3) . . ?
C7 C6 Fe1 69.3(4) . . ?
C10 C6 H6A 125.2 . . ?
C7 C6 H6A 125.2 . . ?
Fe1 C6 H6A 125.2 . . ?
C6 C7 C8 104.9(6) . . ?
C6 C7 Fe1 69.5(4) . . ?
C8 C7 Fe1 69.2(4) . . ?
C6 C7 H7A 127.5 . . ?
C8 C7 H7A 127.5 . . ?
Fe1 C7 H7A 127.5 . . ?
C9 C8 C7 108.7(7) . . ?
C9 C8 Fe1 71.4(4) . . ?
C7 C8 Fe1 69.2(4) . . ?
C9 C8 H8A 125.7 . . ?
C7 C8 H8A 125.7 . . ?
Fe1 C8 H8A 125.7 . . ?
C8 C9 C10 109.0(7) . . ?
C8 C9 Fe1 68.9(4) . . ?
C10 C9 Fe1 70.1(4) . . ?
C8 C9 H9A 125.5 . . ?
C10 C9 H9A 125.5 . . ?
Fe1 C9 H9A 125.5 . . ?
C6 C10 C9 107.9(7) . . ?
C6 C10 Fe1 69.0(4) . . ?
C9 C10 Fe1 70.3(4) . . ?
C6 C10 H10A 126.1 . . ?
C9 C10 H10A 126.1 . . ?
Fe1 C10 H10A 126.1 . . ?
O1 C11 C1 121.2(5) . . ?
O1 C11 Se1 124.5(4) . . ?
C1 C11 Se1 114.3(4) . . ?
C13 C12 C16 107.3(5) . . ?
C13 C12 C22 123.9(5) . . ?
C16 C12 C22 128.8(5) . . ?
C13 C12 Fe2 69.0(3) . . ?
C16 C12 Fe2 68.5(3) . . ?
C22 C12 Fe2 127.0(4) . . ?
C14 C13 C12 108.5(5) . . ?
C14 C13 Fe2 69.9(3) . . ?
C12 C13 Fe2 70.1(3) . . ?
C14 C13 H13A 125.7 . . ?
C12 C13 H13A 125.7 . . ?
Fe2 C13 H13A 125.7 . . ?
C13 C14 C15 107.5(5) . . ?
C13 C14 Fe2 69.2(3) . . ?
C15 C14 Fe2 69.3(3) . . ?
C13 C14 H14A 126.2 . . ?
C15 C14 H14A 126.2 . . ?
Fe2 C14 H14A 126.2 . . ?
C16 C15 C14 108.4(5) . . ?
C16 C15 Fe2 69.2(3) . . ?
C14 C15 Fe2 69.7(3) . . ?
C16 C15 H15A 125.8 . . ?
C14 C15 H15A 125.8 . . ?
Fe2 C15 H15A 125.8 . . ?
C15 C16 C12 108.3(5) . . ?
C15 C16 Fe2 70.1(3) . . ?
C12 C16 Fe2 70.2(3) . . ?
C15 C16 H16A 125.9 . . ?
C12 C16 H16A 125.9 . . ?
Fe2 C16 H16A 125.9 . . ?
C21 C17 C18 107.8(7) . . ?
C21 C17 Fe2 69.8(4) . . ?
C18 C17 Fe2 69.7(4) . . ?
C21 C17 H17A 126.1 . . ?
C18 C17 H17A 126.1 . . ?
Fe2 C17 H17A 126.1 . . ?
C19 C18 C17 106.1(7) . . ?
C19 C18 Fe2 69.2(4) . . ?
C17 C18 Fe2 69.1(4) . . ?
C19 C18 H18A 126.9 . . ?
C17 C18 H18A 126.9 . . ?
Fe2 C18 H18A 126.9 . . ?
C20 C19 C18 108.8(7) . . ?
C20 C19 Fe2 70.2(4) . . ?
C18 C19 Fe2 70.4(4) . . ?
C20 C19 H19A 125.6 . . ?
C18 C19 H19A 125.6 . . ?
Fe2 C19 H19A 125.6 . . ?
C21 C20 C19 109.0(7) . . ?
C21 C20 Fe2 70.2(4) . . ?
C19 C20 Fe2 69.7(4) . . ?
C21 C20 H20A 125.5 . . ?
C19 C20 H20A 125.5 . . ?
Fe2 C20 H20A 125.5 . . ?
C20 C21 C17 108.4(7) . . ?
C20 C21 Fe2 70.3(4) . . ?
C17 C21 Fe2 69.9(4) . . ?
C20 C21 H21A 125.8 . . ?
C17 C21 H21A 125.8 . . ?
Fe2 C21 H21A 125.8 . . ?
O2 C22 C12 120.9(5) . . ?
O2 C22 Se2 122.1(4) . . ?
C12 C22 Se2 116.9(4) . . ?
C24 C23 C28 118.5(5) . . ?
C24 C23 P1 124.2(4) . . ?
C28 C23 P1 117.2(4) . . ?
C25 C24 C23 120.9(6) . . ?
C25 C24 H24A 119.5 . . ?
C23 C24 H24A 119.5 . . ?
C26 C25 C24 120.8(6) . . ?
C26 C25 H25A 119.6 . . ?
C24 C25 H25A 119.6 . . ?
C27 C26 C25 118.7(5) . . ?
C27 C26 H26A 120.6 . . ?
C25 C26 H26A 120.6 . . ?
C26 C27 C28 121.2(6) . . ?
C26 C27 H27A 119.4 . . ?
C28 C27 H27A 119.4 . . ?
C23 C28 C27 119.8(5) . . ?
C23 C28 H28A 120.1 . . ?
C27 C28 H28A 120.1 . . ?
C30 C29 C34 119.0(5) . . ?
C30 C29 P1 123.7(4) . . ?
C34 C29 P1 117.3(4) . . ?
C31 C30 C29 119.7(5) . . ?
C31 C30 H30A 120.2 . . ?
C29 C30 H30A 120.2 . . ?
C32 C31 C30 120.9(6) . . ?
C32 C31 H31A 119.6 . . ?
C30 C31 H31A 119.6 . . ?
C31 C32 C33 119.8(6) . . ?
C31 C32 H32A 120.1 . . ?
C33 C32 H32A 120.1 . . ?
C34 C33 C32 119.1(5) . . ?
C34 C33 H33A 120.4 . . ?
C32 C33 H33A 120.4 . . ?
C33 C34 C29 121.6(5) . . ?
C33 C34 H34A 119.2 . . ?
C29 C34 H34A 119.2 . . ?
C36 C35 C40 118.6(5) . . ?
C36 C35 P1 118.4(4) . . ?
C40 C35 P1 123.0(4) . . ?
C35 C36 C37 121.5(5) . . ?
C35 C36 H36A 119.3 . . ?
C37 C36 H36A 119.3 . . ?
C36 C37 C38 119.8(6) . . ?
C36 C37 H37A 120.1 . . ?
C38 C37 H37A 120.1 . . ?
C37 C38 C39 119.8(5) . . ?
C37 C38 H38A 120.1 . . ?
C39 C38 H38A 120.1 . . ?
C38 C39 C40 120.2(6) . . ?
C38 C39 H39A 119.9 . . ?
C40 C39 H39A 119.9 . . ?
C39 C40 C35 120.2(5) . . ?
C39 C40 H40A 119.9 . . ?
C35 C40 H40A 119.9 . . ?
C46 C41 C42 120.0(5) . . ?
C46 C41 P2 117.0(4) . . ?
C42 C41 P2 122.7(4) . . ?
C41 C42 C43 119.2(5) . . ?
C41 C42 H42A 120.4 . . ?
C43 C42 H42A 120.4 . . ?
C44 C43 C42 120.9(5) . . ?
C44 C43 H43A 119.6 . . ?
C42 C43 H43A 119.6 . . ?
C43 C44 C45 119.4(5) . . ?
C43 C44 H44A 120.3 . . ?
C45 C44 H44A 120.3 . . ?
C44 C45 C46 120.5(5) . . ?
C44 C45 H45A 119.7 . . ?
C46 C45 H45A 119.7 . . ?
C41 C46 C45 119.9(5) . . ?
C41 C46 H46A 120.1 . . ?
C45 C46 H46A 120.1 . . ?
C48 C47 C52 117.8(5) . . ?
C48 C47 P2 123.2(4) . . ?
C52 C47 P2 118.5(4) . . ?
C49 C48 C47 120.8(5) . . ?
C49 C48 H48A 119.6 . . ?
C47 C48 H48A 119.6 . . ?
C48 C49 C50 120.9(5) . . ?
C48 C49 H49A 119.5 . . ?
C50 C49 H49A 119.5 . . ?
C51 C50 C49 118.4(5) . . ?
C51 C50 H50A 120.8 . . ?
C49 C50 H50A 120.8 . . ?
C50 C51 C52 121.6(5) . . ?
C50 C51 H51A 119.2 . . ?
C52 C51 H51A 119.2 . . ?
C51 C52 C47 120.4(5) . . ?
C51 C52 H52A 119.8 . . ?
C47 C52 H52A 119.8 . . ?
C54 C53 C58 119.3(5) . . ?
C54 C53 P2 117.9(4) . . ?
C58 C53 P2 122.8(4) . . ?
C55 C54 C53 121.0(5) . . ?
C55 C54 H54A 119.5 . . ?
C53 C54 H54A 119.5 . . ?
C54 C55 C56 119.7(5) . . ?
C54 C55 H55A 120.2 . . ?
C56 C55 H55A 120.2 . . ?
C57 C56 C55 119.5(5) . . ?
C57 C56 H56A 120.3 . . ?
C55 C56 H56A 120.3 . . ?
C58 C57 C56 121.5(5) . . ?
C58 C57 H57A 119.2 . . ?
C56 C57 H57A 119.2 . . ?
C57 C58 C53 119.0(5) . . ?
C57 C58 H58A 120.5 . . ?
C53 C58 H58A 120.5 . . ?
C64 C59 C60 118.2(5) . . ?
C64 C59 P3 118.9(4) . . ?
C60 C59 P3 122.8(4) . . ?
C61 C60 C59 120.8(5) . . ?
C61 C60 H60A 119.6 . . ?
C59 C60 H60A 119.6 . . ?
C62 C61 C60 120.1(5) . . ?
C62 C61 H61A 119.9 . . ?
C60 C61 H61A 119.9 . . ?
C61 C62 C63 119.0(5) . . ?
C61 C62 H62A 120.5 . . ?
C63 C62 H62A 120.5 . . ?
C64 C63 C62 120.7(5) . . ?
C64 C63 H63A 119.7 . . ?
C62 C63 H63A 119.7 . . ?
C63 C64 C59 121.1(5) . . ?
C63 C64 H64A 119.4 . . ?
C59 C64 H64A 119.4 . . ?
C70 C65 C66 118.0(5) . . ?
C70 C65 P3 124.1(4) . . ?
C66 C65 P3 118.0(4) . . ?
C67 C66 C65 120.6(5) . . ?
C67 C66 H66A 119.7 . . ?
C65 C66 H66A 119.7 . . ?
C68 C67 C66 119.7(6) . . ?
C68 C67 H67A 120.2 . . ?
C66 C67 H67A 120.2 . . ?
C69 C68 C67 120.3(6) . . ?
C69 C68 H68A 119.9 . . ?
C67 C68 H68A 119.9 . . ?
C68 C69 C70 120.4(6) . . ?
C68 C69 H69A 119.8 . . ?
C70 C69 H69A 119.8 . . ?
C69 C70 C65 121.0(6) . . ?
C69 C70 H70A 119.5 . . ?
C65 C70 H70A 119.5 . . ?
C72 C71 C76 118.0(5) . . ?
C72 C71 P3 118.2(4) . . ?
C76 C71 P3 123.8(4) . . ?
C73 C72 C71 121.1(5) . . ?
C73 C72 H72A 119.5 . . ?
C71 C72 H72A 119.5 . . ?
C74 C73 C72 120.5(6) . . ?
C74 C73 H73A 119.8 . . ?
C72 C73 H73A 119.8 . . ?
C73 C74 C75 119.2(5) . . ?
C73 C74 H74A 120.4 . . ?
C75 C74 H74A 120.4 . . ?
C74 C75 C76 120.8(6) . . ?
C74 C75 H75A 119.6 . . ?
C76 C75 H75A 119.6 . . ?
C75 C76 C71 120.4(5) . . ?
C75 C76 H76A 119.8 . . ?
C71 C76 H76A 119.8 . . ?
C3S O1S C2S 112.2(5) . . ?
C2S C1S H1SA 109.5 . . ?
C2S C1S H1SB 109.5 . . ?
H1SA C1S H1SB 109.5 . . ?
C2S C1S H1SC 109.5 . . ?
H1SA C1S H1SC 109.5 . . ?
H1SB C1S H1SC 109.5 . . ?
O1S C2S C1S 108.7(5) . . ?
O1S C2S H2SA 110.0 . . ?
C1S C2S H2SA 110.0 . . ?
O1S C2S H2SB 110.0 . . ?
C1S C2S H2SB 110.0 . . ?
H2SA C2S H2SB 108.3 . . ?
O1S C3S C4S 108.9(5) . . ?
O1S C3S H3SA 109.9 . . ?
C4S C3S H3SA 109.9 . . ?
O1S C3S H3SB 109.9 . . ?
C4S C3S H3SB 109.9 . . ?
H3SA C3S H3SB 108.3 . . ?
C3S C4S H4SA 109.5 . . ?
C3S C4S H4SB 109.5 . . ?
H4SA C4S H4SB 109.5 . . ?
C3S C4S H4SC 109.5 . . ?
H4SA C4S H4SC 109.5 . . ?
H4SB C4S H4SC 109.5 . . ?
C7S O2S C6S 111.6(6) . . ?
C6S C5S H5SA 109.5 . . ?
C6S C5S H5SB 109.5 . . ?
H5SA C5S H5SB 109.5 . . ?
C6S C5S H5SC 109.5 . . ?
H5SA C5S H5SC 109.5 . . ?
H5SB C5S H5SC 109.5 . . ?
C5S C6S O2S 108.8(7) . . ?
C5S C6S H6SA 109.9 . . ?
O2S C6S H6SA 109.9 . . ?
C5S C6S H6SB 109.9 . . ?
O2S C6S H6SB 109.9 . . ?
H6SA C6S H6SB 108.3 . . ?
O2S C7S C8S 109.0(6) . . ?
O2S C7S H7SA 109.9 . . ?
C8S C7S H7SA 109.9 . . ?
O2S C7S H7SB 109.9 . . ?
C8S C7S H7SB 109.9 . . ?
H7SA C7S H7SB 108.3 . . ?
C7S C8S H8SA 109.5 . . ?
C7S C8S H8SB 109.5 . . ?
H8SA C8S H8SB 109.5 . . ?
C7S C8S H8SC 109.5 . . ?
H8SA C8S H8SC 109.5 . . ?
H8SB C8S H8SC 109.5 . . ?
C10S O3S C11S 120.3(5) . . ?
C10S C9S H9SA 109.5 . . ?
C10S C9S H9SB 109.5 . . ?
H9SA C9S H9SB 109.5 . . ?
C10S C9S H9SC 109.5 . . ?
H9SA C9S H9SC 109.5 . . ?
H9SB C9S H9SC 109.5 . . ?
O3S C10S C9S 114.9(6) . . ?
O3S C10S H10B 108.5 . . ?
C9S C10S H10B 108.5 . . ?
O3S C10S H86C 108.5 . . ?
C9S C10S H86C 108.5 . . ?
H10B C10S H86C 107.5 . . ?
C12S C11S O3S 118.1(7) . . ?
C12S C11S H11B 107.8 . . ?
O3S C11S H11B 107.8 . . ?
C12S C11S H11C 107.8 . . ?
O3S C11S H11C 107.8 . . ?
H11B C11S H11C 107.1 . . ?
C11S C12S H12B 109.5 . . ?
C11S C12S H12C 109.5 . . ?
H12B C12S H12C 109.5 . . ?
C11S C12S H12D 109.5 . . ?
H12B C12S H12D 109.5 . . ?
H12C C12S H12D 109.5 . . ?

loop_
_geom_bond_atom_site_label_1
_geom_bond_atom_site_label_2
_geom_bond_distance
_geom_bond_site_symmetry_2
_geom_bond_publ_flag
Cu1 P1 2.2366(14) . ?
Cu1 Se1 2.3962(8) . ?
Cu1 Se2 2.4140(8) . ?
Cu1 Cu2 2.6265(9) . ?
Cu2 P2 2.2571(13) . ?
Cu2 P3 2.2655(13) . ?
Cu2 Se2 2.5474(8) . ?
Cu2 Se1 2.5640(8) . ?
Fe1 C7 2.027(6) . ?
Fe1 C8 2.027(7) . ?
Fe1 C6 2.030(6) . ?
Fe1 C1 2.029(5) . ?
Fe1 C2 2.033(6) . ?
Fe1 C5 2.036(5) . ?
Fe1 C3 2.049(6) . ?
Fe1 C4 2.053(5) . ?
Fe1 C10 2.057(6) . ?
Fe1 C9 2.060(6) . ?
Fe2 C16 2.022(5) . ?
Fe2 C19 2.027(6) . ?
Fe2 C13 2.031(5) . ?
Fe2 C21 2.034(7) . ?
Fe2 C15 2.034(6) . ?
Fe2 C20 2.034(6) . ?
Fe2 C17 2.035(6) . ?
Fe2 C14 2.039(5) . ?
Fe2 C18 2.043(6) . ?
Fe2 C12 2.045(5) . ?
Se1 C11 1.937(5) . ?
Se2 C22 1.925(5) . ?
P1 C23 1.821(5) . ?
P1 C35 1.826(5) . ?
P1 C29 1.828(5) . ?
P2 C47 1.822(5) . ?
P2 C53 1.832(5) . ?
P2 C41 1.837(5) . ?
P3 C71 1.821(5) . ?
P3 C59 1.826(5) . ?
P3 C65 1.834(5) . ?
O1 C11 1.209(6) . ?
O2 C22 1.218(6) . ?
C1 C2 1.425(7) . ?
C1 C5 1.441(7) . ?
C1 C11 1.478(7) . ?
C2 C3 1.413(8) . ?
C2 H2A 1.0000 . ?
C3 C4 1.406(8) . ?
C3 H3A 1.0000 . ?
C4 C5 1.418(7) . ?
C4 H4A 1.0000 . ?
C5 H5A 1.0000 . ?
C6 C10 1.391(9) . ?
C6 C7 1.426(11) . ?
C6 H6A 1.0000 . ?
C7 C8 1.440(11) . ?
C7 H7A 1.0000 . ?
C8 C9 1.387(10) . ?
C8 H8A 1.0000 . ?
C9 C10 1.396(9) . ?
C9 H9A 1.0000 . ?
C10 H10A 1.0000 . ?
C12 C13 1.423(7) . ?
C12 C16 1.434(7) . ?
C12 C22 1.463(7) . ?
C13 C14 1.421(8) . ?
C13 H13A 1.0000 . ?
C14 C15 1.429(8) . ?
C14 H14A 1.0000 . ?
C15 C16 1.409(7) . ?
C15 H15A 1.0000 . ?
C16 H16A 1.0000 . ?
C17 C21 1.402(11) . ?
C17 C18 1.433(11) . ?
C17 H17A 1.0000 . ?
C18 C19 1.404(10) . ?
C18 H18A 1.0000 . ?
C19 C20 1.392(10) . ?
C19 H19A 1.0000 . ?
C20 C21 1.373(10) . ?
C20 H20A 1.0000 . ?
C21 H21A 1.0000 . ?
C23 C24 1.386(7) . ?
C23 C28 1.392(8) . ?
C24 C25 1.376(8) . ?
C24 H24A 0.9500 . ?
C25 C26 1.380(8) . ?
C25 H25A 0.9500 . ?
C26 C27 1.374(8) . ?
C26 H26A 0.9500 . ?
C27 C28 1.393(8) . ?
C27 H27A 0.9500 . ?
C28 H28A 0.9500 . ?
C29 C30 1.389(7) . ?
C29 C34 1.390(7) . ?
C30 C31 1.379(8) . ?
C30 H30A 0.9500 . ?
C31 C32 1.381(8) . ?
C31 H31A 0.9500 . ?
C32 C33 1.392(8) . ?
C32 H32A 0.9500 . ?
C33 C34 1.369(8) . ?
C33 H33A 0.9500 . ?
C34 H34A 0.9500 . ?
C35 C36 1.376(7) . ?
C35 C40 1.394(7) . ?
C36 C37 1.376(7) . ?
C36 H36A 0.9500 . ?
C37 C38 1.377(8) . ?
C37 H37A 0.9500 . ?
C38 C39 1.382(9) . ?
C38 H38A 0.9500 . ?
C39 C40 1.385(8) . ?
C39 H39A 0.9500 . ?
C40 H40A 0.9500 . ?
C41 C46 1.381(7) . ?
C41 C42 1.391(7) . ?
C42 C43 1.392(7) . ?
C42 H42A 0.9500 . ?
C43 C44 1.371(8) . ?
C43 H43A 0.9500 . ?
C44 C45 1.382(7) . ?
C44 H44A 0.9500 . ?
C45 C46 1.386(7) . ?
C45 H45A 0.9500 . ?
C46 H46A 0.9500 . ?
C47 C48 1.395(7) . ?
C47 C52 1.400(7) . ?
C48 C49 1.382(7) . ?
C48 H48A 0.9500 . ?
C49 C50 1.387(8) . ?
C49 H49A 0.9500 . ?
C50 C51 1.375(8) . ?
C50 H50A 0.9500 . ?
C51 C52 1.380(7) . ?
C51 H51A 0.9500 . ?
C52 H52A 0.9500 . ?
C53 C54 1.382(7) . ?
C53 C58 1.399(7) . ?
C54 C55 1.378(7) . ?
C54 H54A 0.9500 . ?
C55 C56 1.383(7) . ?
C55 H55A 0.9500 . ?
C56 C57 1.377(8) . ?
C56 H56A 0.9500 . ?
C57 C58 1.375(7) . ?
C57 H57A 0.9500 . ?
C58 H58A 0.9500 . ?
C59 C64 1.381(7) . ?
C59 C60 1.396(6) . ?
C60 C61 1.382(7) . ?
C60 H60A 0.9500 . ?
C61 C62 1.386(7) . ?
C61 H61A 0.9500 . ?
C62 C63 1.384(7) . ?
C62 H62A 0.9500 . ?
C63 C64 1.373(7) . ?
C63 H63A 0.9500 . ?
C64 H64A 0.9500 . ?
C65 C70 1.384(7) . ?
C65 C66 1.403(7) . ?
C66 C67 1.391(8) . ?
C66 H66A 0.9500 . ?
C67 C68 1.375(8) . ?
C67 H67A 0.9500 . ?
C68 C69 1.368(9) . ?
C68 H68A 0.9500 . ?
C69 C70 1.380(8) . ?
C69 H69A 0.9500 . ?
C70 H70A 0.9500 . ?
C71 C72 1.392(7) . ?
C71 C76 1.390(7) . ?
C72 C73 1.381(7) . ?
C72 H72A 0.9500 . ?
C73 C74 1.371(8) . ?
C73 H73A 0.9500 . ?
C74 C75 1.379(8) . ?
C74 H74A 0.9500 . ?
C75 C76 1.384(7) . ?
C75 H75A 0.9500 . ?
C76 H76A 0.9500 . ?
O1S C3S 1.423(7) . ?
O1S C2S 1.426(7) . ?
C1S C2S 1.502(9) . ?
C1S H1SA 0.9800 . ?
C1S H1SB 0.9800 . ?
C1S H1SC 0.9800 . ?
C2S H2SA 0.9900 . ?
C2S H2SB 0.9900 . ?
C3S C4S 1.487(9) . ?
C3S H3SA 0.9900 . ?
C3S H3SB 0.9900 . ?
C4S H4SA 0.9800 . ?
C4S H4SB 0.9800 . ?
C4S H4SC 0.9800 . ?
O2S C7S 1.408(8) . ?
O2S C6S 1.452(10) . ?
C5S C6S 1.444(10) . ?
C5S H5SA 0.9800 . ?
C5S H5SB 0.9800 . ?
C5S H5SC 0.9800 . ?
C6S H6SA 0.9900 . ?
C6S H6SB 0.9900 . ?
C7S C8S 1.498(10) . ?
C7S H7SA 0.9900 . ?
C7S H7SB 0.9900 . ?
C8S H8SA 0.9800 . ?
C8S H8SB 0.9800 . ?
C8S H8SC 0.9800 . ?
O3S C10S 1.348(8) . ?
O3S C11S 1.383(8) . ?
C9S C10S 1.440(10) . ?
C9S H9SA 0.9800 . ?
C9S H9SB 0.9800 . ?
C9S H9SC 0.9800 . ?
C10S H10B 0.9900 . ?
C10S H86C 0.9900 . ?
C11S C12S 1.351(11) . ?
C11S H11B 0.9900 . ?
C11S H11C 0.9900 . ?
C12S H12B 0.9800 . ?
C12S H12C 0.9800 . ?
C12S H12D 0.9800 . ?

loop_
_geom_torsion_atom_site_label_1
_geom_torsion_atom_site_label_2
_geom_torsion_atom_site_label_3
_geom_torsion_atom_site_label_4
_geom_torsion
_geom_torsion_site_symmetry_1
_geom_torsion_site_symmetry_2
_geom_torsion_site_symmetry_3
_geom_torsion_site_symmetry_4
_geom_torsion_publ_flag
P1 Cu1 Cu2 P2 109.9(8) . . . . ?
Se1 Cu1 Cu2 P2 -66.02(5) . . . . ?
Se2 Cu1 Cu2 P2 104.75(5) . . . . ?
P1 Cu1 Cu2 P3 -75.5(8) . . . . ?
Se1 Cu1 Cu2 P3 108.57(4) . . . . ?
Se2 Cu1 Cu2 P3 -80.66(4) . . . . ?
P1 Cu1 Cu2 Se2 5.2(8) . . . . ?
Se1 Cu1 Cu2 Se2 -170.77(3) . . . . ?
P1 Cu1 Cu2 Se1 176.0(8) . . . . ?
Se2 Cu1 Cu2 Se1 170.77(3) . . . . ?
P1 Cu1 Se1 C11 84.36(17) . . . . ?
Se2 Cu1 Se1 C11 -105.28(17) . . . . ?
Cu2 Cu1 Se1 C11 -95.90(17) . . . . ?
P1 Cu1 Se1 Cu2 -179.74(5) . . . . ?
Se2 Cu1 Se1 Cu2 -9.38(3) . . . . ?
P2 Cu2 Se1 C11 -121.65(16) . . . . ?
P3 Cu2 Se1 C11 9.82(17) . . . . ?
Se2 Cu2 Se1 C11 113.71(16) . . . . ?
Cu1 Cu2 Se1 C11 105.61(16) . . . . ?
P2 Cu2 Se1 Cu1 132.74(4) . . . . ?
P3 Cu2 Se1 Cu1 -95.79(5) . . . . ?
Se2 Cu2 Se1 Cu1 8.10(2) . . . . ?
P1 Cu1 Se2 C22 74.64(16) . . . . ?
Se1 Cu1 Se2 C22 -96.24(16) . . . . ?
Cu2 Cu1 Se2 C22 -105.68(16) . . . . ?
P1 Cu1 Se2 Cu2 -179.68(5) . . . . ?
Se1 Cu1 Se2 Cu2 9.44(3) . . . . ?
P2 Cu2 Se2 C22 -24.87(18) . . . . ?
P3 Cu2 Se2 C22 -158.17(18) . . . . ?
Se1 Cu2 Se2 C22 83.10(17) . . . . ?
Cu1 Cu2 Se2 C22 91.14(17) . . . . ?
P2 Cu2 Se2 Cu1 -116.01(5) . . . . ?
P3 Cu2 Se2 Cu1 110.69(4) . . . . ?
Se1 Cu2 Se2 Cu1 -8.04(2) . . . . ?
Se1 Cu1 P1 C23 174.74(19) . . . . ?
Se2 Cu1 P1 C23 4.0(2) . . . . ?
Cu2 Cu1 P1 C23 -1.1(9) . . . . ?
Se1 Cu1 P1 C35 -65.6(2) . . . . ?
Se2 Cu1 P1 C35 123.6(2) . . . . ?
Cu2 Cu1 P1 C35 118.6(8) . . . . ?
Se1 Cu1 P1 C29 55.09(18) . . . . ?
Se2 Cu1 P1 C29 -115.69(17) . . . . ?
Cu2 Cu1 P1 C29 -120.7(8) . . . . ?
P3 Cu2 P2 C47 -47.4(2) . . . . ?
Se2 Cu2 P2 C47 -165.87(18) . . . . ?
Se1 Cu2 P2 C47 77.80(19) . . . . ?
Cu1 Cu2 P2 C47 126.43(18) . . . . ?
P3 Cu2 P2 C53 73.62(19) . . . . ?
Se2 Cu2 P2 C53 -44.88(19) . . . . ?
Se1 Cu2 P2 C53 -161.21(18) . . . . ?
Cu1 Cu2 P2 C53 -112.58(18) . . . . ?
P3 Cu2 P2 C41 -165.37(17) . . . . ?
Se2 Cu2 P2 C41 76.13(18) . . . . ?
Se1 Cu2 P2 C41 -40.20(18) . . . . ?
Cu1 Cu2 P2 C41 8.43(19) . . . . ?
P2 Cu2 P3 C71 -167.73(18) . . . . ?
Se2 Cu2 P3 C71 -37.12(18) . . . . ?
Se1 Cu2 P3 C71 76.90(18) . . . . ?
Cu1 Cu2 P3 C71 17.51(19) . . . . ?
P2 Cu2 P3 C59 72.31(19) . . . . ?
Se2 Cu2 P3 C59 -157.07(18) . . . . ?
Se1 Cu2 P3 C59 -43.05(18) . . . . ?
Cu1 Cu2 P3 C59 -102.44(18) . . . . ?
P2 Cu2 P3 C65 -49.05(19) . . . . ?
Se2 Cu2 P3 C65 81.56(18) . . . . ?
Se1 Cu2 P3 C65 -164.42(18) . . . . ?
Cu1 Cu2 P3 C65 136.19(18) . . . . ?
C7 Fe1 C1 C2 -82.1(4) . . . . ?
C8 Fe1 C1 C2 -50.7(8) . . . . ?
C6 Fe1 C1 C2 -125.1(4) . . . . ?
C5 Fe1 C1 C2 118.4(4) . . . . ?
C3 Fe1 C1 C2 37.7(3) . . . . ?
C4 Fe1 C1 C2 80.8(3) . . . . ?
C10 Fe1 C1 C2 -165.2(3) . . . . ?
C9 Fe1 C1 C2 167.3(7) . . . . ?
C7 Fe1 C1 C5 159.6(4) . . . . ?
C8 Fe1 C1 C5 -169.1(6) . . . . ?
C6 Fe1 C1 C5 116.5(4) . . . . ?
C2 Fe1 C1 C5 -118.4(4) . . . . ?
C3 Fe1 C1 C5 -80.7(3) . . . . ?
C4 Fe1 C1 C5 -37.5(3) . . . . ?
C10 Fe1 C1 C5 76.4(4) . . . . ?
C9 Fe1 C1 C5 49.0(8) . . . . ?
C7 Fe1 C1 C11 35.4(6) . . . . ?
C8 Fe1 C1 C11 66.7(9) . . . . ?
C6 Fe1 C1 C11 -7.7(5) . . . . ?
C2 Fe1 C1 C11 117.4(6) . . . . ?
C5 Fe1 C1 C11 -124.2(6) . . . . ?
C3 Fe1 C1 C11 155.1(5) . . . . ?
C4 Fe1 C1 C11 -161.8(5) . . . . ?
C10 Fe1 C1 C11 -47.8(5) . . . . ?
C9 Fe1 C1 C11 -75.2(9) . . . . ?
C5 C1 C2 C3 -0.4(6) . . . . ?
C11 C1 C2 C3 -178.8(5) . . . . ?
Fe1 C1 C2 C3 -60.0(4) . . . . ?
C5 C1 C2 Fe1 59.6(4) . . . . ?
C11 C1 C2 Fe1 -118.7(5) . . . . ?
C7 Fe1 C2 C3 -125.5(4) . . . . ?
C8 Fe1 C2 C3 -82.5(4) . . . . ?
C6 Fe1 C2 C3 -166.9(4) . . . . ?
C1 Fe1 C2 C3 119.0(4) . . . . ?
C5 Fe1 C2 C3 80.3(3) . . . . ?
C4 Fe1 C2 C3 36.6(3) . . . . ?
C10 Fe1 C2 C3 162.1(8) . . . . ?
C9 Fe1 C2 C3 -51.1(7) . . . . ?
C7 Fe1 C2 C1 115.5(4) . . . . ?
C8 Fe1 C2 C1 158.6(4) . . . . ?
C6 Fe1 C2 C1 74.2(4) . . . . ?
C5 Fe1 C2 C1 -38.6(3) . . . . ?
C3 Fe1 C2 C1 -119.0(4) . . . . ?
C4 Fe1 C2 C1 -82.3(3) . . . . ?
C10 Fe1 C2 C1 43.1(9) . . . . ?
C9 Fe1 C2 C1 -170.1(6) . . . . ?
C1 C2 C3 C4 0.5(6) . . . . ?
Fe1 C2 C3 C4 -58.9(4) . . . . ?
C1 C2 C3 Fe1 59.4(4) . . . . ?
C7 Fe1 C3 C4 -166.2(4) . . . . ?
C8 Fe1 C3 C4 -122.7(4) . . . . ?
C6 Fe1 C3 C4 160.2(9) . . . . ?
C1 Fe1 C3 C4 82.4(3) . . . . ?
C2 Fe1 C3 C4 120.6(5) . . . . ?
C5 Fe1 C3 C4 37.6(3) . . . . ?
C10 Fe1 C3 C4 -46.0(8) . . . . ?
C9 Fe1 C3 C4 -81.0(4) . . . . ?
C7 Fe1 C3 C2 73.2(5) . . . . ?
C8 Fe1 C3 C2 116.7(4) . . . . ?
C6 Fe1 C3 C2 39.6(10) . . . . ?
C1 Fe1 C3 C2 -38.2(3) . . . . ?
C5 Fe1 C3 C2 -83.0(3) . . . . ?
C4 Fe1 C3 C2 -120.6(5) . . . . ?
C10 Fe1 C3 C2 -166.6(6) . . . . ?
C9 Fe1 C3 C2 158.5(4) . . . . ?
C2 C3 C4 C5 -0.3(7) . . . . ?
Fe1 C3 C4 C5 -58.6(4) . . . . ?
C2 C3 C4 Fe1 58.3(4) . . . . ?
C7 Fe1 C4 C3 40.2(11) . . . . ?
C8 Fe1 C4 C3 77.1(5) . . . . ?
C6 Fe1 C4 C3 -166.5(6) . . . . ?
C1 Fe1 C4 C3 -81.2(4) . . . . ?
C2 Fe1 C4 C3 -37.0(3) . . . . ?
C5 Fe1 C4 C3 -119.6(5) . . . . ?
C10 Fe1 C4 C3 160.0(4) . . . . ?
C9 Fe1 C4 C3 118.1(4) . . . . ?
C7 Fe1 C4 C5 159.8(9) . . . . ?
C8 Fe1 C4 C5 -163.3(4) . . . . ?
C6 Fe1 C4 C5 -46.8(7) . . . . ?
C1 Fe1 C4 C5 38.4(3) . . . . ?
C2 Fe1 C4 C5 82.6(3) . . . . ?
C3 Fe1 C4 C5 119.6(5) . . . . ?
C10 Fe1 C4 C5 -80.4(4) . . . . ?
C9 Fe1 C4 C5 -122.3(4) . . . . ?
C3 C4 C5 C1 0.1(6) . . . . ?
Fe1 C4 C5 C1 -59.0(4) . . . . ?
C3 C4 C5 Fe1 59.1(4) . . . . ?
C2 C1 C5 C4 0.2(6) . . . . ?
C11 C1 C5 C4 178.4(5) . . . . ?
Fe1 C1 C5 C4 59.9(4) . . . . ?
C2 C1 C5 Fe1 -59.7(4) . . . . ?
C11 C1 C5 Fe1 118.6(5) . . . . ?
C7 Fe1 C5 C4 -165.7(7) . . . . ?
C8 Fe1 C5 C4 47.2(10) . . . . ?
C6 Fe1 C5 C4 159.3(4) . . . . ?
C1 Fe1 C5 C4 -119.1(5) . . . . ?
C2 Fe1 C5 C4 -80.8(3) . . . . ?
C3 Fe1 C5 C4 -37.1(3) . . . . ?
C10 Fe1 C5 C4 117.8(4) . . . . ?
C9 Fe1 C5 C4 77.8(4) . . . . ?
C7 Fe1 C5 C1 -46.6(8) . . . . ?
C8 Fe1 C5 C1 166.2(8) . . . . ?
C6 Fe1 C5 C1 -81.7(4) . . . . ?
C2 Fe1 C5 C1 38.3(3) . . . . ?
C3 Fe1 C5 C1 81.9(3) . . . . ?
C4 Fe1 C5 C1 119.1(5) . . . . ?
C10 Fe1 C5 C1 -123.2(3) . . . . ?
C9 Fe1 C5 C1 -163.2(3) . . . . ?
C7 Fe1 C6 C10 120.5(6) . . . . ?
C8 Fe1 C6 C10 80.4(5) . . . . ?
C1 Fe1 C6 C10 -124.3(4) . . . . ?
C2 Fe1 C6 C10 -165.7(4) . . . . ?
C5 Fe1 C6 C10 -81.0(5) . . . . ?
C3 Fe1 C6 C10 163.7(8) . . . . ?
C4 Fe1 C6 C10 -47.7(8) . . . . ?
C9 Fe1 C6 C10 37.3(4) . . . . ?
C8 Fe1 C6 C7 -40.1(5) . . . . ?
C1 Fe1 C6 C7 115.2(5) . . . . ?
C2 Fe1 C6 C7 73.8(5) . . . . ?
C5 Fe1 C6 C7 158.5(4) . . . . ?
C3 Fe1 C6 C7 43.2(11) . . . . ?
C4 Fe1 C6 C7 -168.2(6) . . . . ?
C10 Fe1 C6 C7 -120.5(6) . . . . ?
C9 Fe1 C6 C7 -83.2(5) . . . . ?
C10 C6 C7 C8 0.6(7) . . . . ?
Fe1 C6 C7 C8 60.5(4) . . . . ?
C10 C6 C7 Fe1 -60.0(4) . . . . ?
C8 Fe1 C7 C6 115.8(6) . . . . ?
C1 Fe1 C7 C6 -82.5(5) . . . . ?
C2 Fe1 C7 C6 -125.4(4) . . . . ?
C5 Fe1 C7 C6 -49.0(9) . . . . ?
C3 Fe1 C7 C6 -165.9(4) . . . . ?
C4 Fe1 C7 C6 163.4(8) . . . . ?
C10 Fe1 C7 C6 36.3(4) . . . . ?
C9 Fe1 C7 C6 79.1(4) . . . . ?
C6 Fe1 C7 C8 -115.8(6) . . . . ?
C1 Fe1 C7 C8 161.6(4) . . . . ?
C2 Fe1 C7 C8 118.8(5) . . . . ?
C5 Fe1 C7 C8 -164.8(6) . . . . ?
C3 Fe1 C7 C8 78.3(5) . . . . ?
C4 Fe1 C7 C8 47.5(11) . . . . ?
C10 Fe1 C7 C8 -79.5(5) . . . . ?
C9 Fe1 C7 C8 -36.8(4) . . . . ?
C6 C7 C8 C9 0.0(8) . . . . ?
Fe1 C7 C8 C9 60.8(5) . . . . ?
C6 C7 C8 Fe1 -60.8(4) . . . . ?
C7 Fe1 C8 C9 -119.3(7) . . . . ?
C6 Fe1 C8 C9 -79.6(5) . . . . ?
C1 Fe1 C8 C9 -162.4(5) . . . . ?
C2 Fe1 C8 C9 161.0(4) . . . . ?
C5 Fe1 C8 C9 40.7(11) . . . . ?
C3 Fe1 C8 C9 118.1(4) . . . . ?
C4 Fe1 C8 C9 76.5(5) . . . . ?
C10 Fe1 C8 C9 -36.5(4) . . . . ?
C6 Fe1 C8 C7 39.7(5) . . . . ?
C1 Fe1 C8 C7 -43.1(9) . . . . ?
C2 Fe1 C8 C7 -79.7(5) . . . . ?
C5 Fe1 C8 C7 160.0(8) . . . . ?
C3 Fe1 C8 C7 -122.6(5) . . . . ?
C4 Fe1 C8 C7 -164.2(5) . . . . ?
C10 Fe1 C8 C7 82.8(5) . . . . ?
C9 Fe1 C8 C7 119.3(7) . . . . ?
C7 C8 C9 C10 -0.6(8) . . . . ?
Fe1 C8 C9 C10 58.8(5) . . . . ?
C7 C8 C9 Fe1 -59.4(5) . . . . ?
C7 Fe1 C9 C8 38.6(5) . . . . ?
C6 Fe1 C9 C8 83.2(5) . . . . ?
C1 Fe1 C9 C8 157.1(7) . . . . ?
C2 Fe1 C9 C8 -44.0(8) . . . . ?
C5 Fe1 C9 C8 -165.2(4) . . . . ?
C3 Fe1 C9 C8 -80.8(5) . . . . ?
C4 Fe1 C9 C8 -123.0(5) . . . . ?
C10 Fe1 C9 C8 120.7(6) . . . . ?
C7 Fe1 C9 C10 -82.1(5) . . . . ?
C8 Fe1 C9 C10 -120.7(6) . . . . ?
C6 Fe1 C9 C10 -37.5(4) . . . . ?
C1 Fe1 C9 C10 36.5(9) . . . . ?
C2 Fe1 C9 C10 -164.7(5) . . . . ?
C5 Fe1 C9 C10 74.1(5) . . . . ?
C3 Fe1 C9 C10 158.5(4) . . . . ?
C4 Fe1 C9 C10 116.3(4) . . . . ?
C7 C6 C10 C9 -1.0(7) . . . . ?
Fe1 C6 C10 C9 -59.8(4) . . . . ?
C7 C6 C10 Fe1 58.8(5) . . . . ?
C8 C9 C10 C6 1.0(7) . . . . ?
Fe1 C9 C10 C6 59.0(4) . . . . ?
C8 C9 C10 Fe1 -58.0(5) . . . . ?
C7 Fe1 C10 C6 -37.5(5) . . . . ?
C8 Fe1 C10 C6 -82.6(5) . . . . ?
C1 Fe1 C10 C6 74.0(5) . . . . ?
C2 Fe1 C10 C6 40.9(10) . . . . ?
C5 Fe1 C10 C6 116.5(4) . . . . ?
C3 Fe1 C10 C6 -168.5(6) . . . . ?
C4 Fe1 C10 C6 158.7(4) . . . . ?
C9 Fe1 C10 C6 -119.1(6) . . . . ?
C7 Fe1 C10 C9 81.5(5) . . . . ?
C8 Fe1 C10 C9 36.5(4) . . . . ?
C6 Fe1 C10 C9 119.1(6) . . . . ?
C1 Fe1 C10 C9 -166.9(4) . . . . ?
C2 Fe1 C10 C9 160.0(7) . . . . ?
C5 Fe1 C10 C9 -124.4(4) . . . . ?
C3 Fe1 C10 C9 -49.4(8) . . . . ?
C4 Fe1 C10 C9 -82.2(5) . . . . ?
C2 C1 C11 O1 16.9(8) . . . . ?
C5 C1 C11 O1 -161.0(5) . . . . ?
Fe1 C1 C11 O1 -70.2(7) . . . . ?
C2 C1 C11 Se1 -161.9(4) . . . . ?
C5 C1 C11 Se1 20.1(7) . . . . ?
Fe1 C1 C11 Se1 110.9(4) . . . . ?
Cu1 Se1 C11 O1 2.8(5) . . . . ?
Cu2 Se1 C11 O1 -64.0(5) . . . . ?
Cu1 Se1 C11 C1 -178.4(3) . . . . ?
Cu2 Se1 C11 C1 114.9(4) . . . . ?
C16 Fe2 C12 C13 119.6(4) . . . . ?
C19 Fe2 C12 C13 -44.0(8) . . . . ?
C21 Fe2 C12 C13 -169.5(4) . . . . ?
C15 Fe2 C12 C13 81.9(3) . . . . ?
C20 Fe2 C12 C13 152.1(9) . . . . ?
C17 Fe2 C12 C13 -127.0(4) . . . . ?
C14 Fe2 C12 C13 37.7(3) . . . . ?
C18 Fe2 C12 C13 -82.3(4) . . . . ?
C19 Fe2 C12 C16 -163.6(6) . . . . ?
C13 Fe2 C12 C16 -119.6(4) . . . . ?
C21 Fe2 C12 C16 70.9(5) . . . . ?
C15 Fe2 C12 C16 -37.7(3) . . . . ?
C20 Fe2 C12 C16 32.5(11) . . . . ?
C17 Fe2 C12 C16 113.4(4) . . . . ?
C14 Fe2 C12 C16 -81.9(3) . . . . ?
C18 Fe2 C12 C16 158.1(4) . . . . ?
C16 Fe2 C12 C22 -123.1(6) . . . . ?
C19 Fe2 C12 C22 73.3(8) . . . . ?
C13 Fe2 C12 C22 117.3(6) . . . . ?
C21 Fe2 C12 C22 -52.2(6) . . . . ?
C15 Fe2 C12 C22 -160.8(5) . . . . ?
C20 Fe2 C12 C22 -90.6(11) . . . . ?
C17 Fe2 C12 C22 -9.7(6) . . . . ?
C14 Fe2 C12 C22 155.0(5) . . . . ?
C18 Fe2 C12 C22 35.0(6) . . . . ?
C16 C12 C13 C14 -1.6(6) . . . . ?
C22 C12 C13 C14 179.2(5) . . . . ?
Fe2 C12 C13 C14 -59.6(4) . . . . ?
C16 C12 C13 Fe2 58.0(4) . . . . ?
C22 C12 C13 Fe2 -121.3(5) . . . . ?
C16 Fe2 C13 C14 81.6(3) . . . . ?
C19 Fe2 C13 C14 -79.6(4) . . . . ?
C21 Fe2 C13 C14 159.1(12) . . . . ?
C15 Fe2 C13 C14 37.9(3) . . . . ?
C20 Fe2 C13 C14 -43.7(7) . . . . ?
C17 Fe2 C13 C14 -164.7(4) . . . . ?
C18 Fe2 C13 C14 -122.8(4) . . . . ?
C12 Fe2 C13 C14 119.5(5) . . . . ?
C16 Fe2 C13 C12 -37.9(3) . . . . ?
C19 Fe2 C13 C12 160.9(4) . . . . ?
C21 Fe2 C13 C12 39.6(14) . . . . ?
C15 Fe2 C13 C12 -81.5(3) . . . . ?
C20 Fe2 C13 C12 -163.2(6) . . . . ?
C17 Fe2 C13 C12 75.8(5) . . . . ?
C14 Fe2 C13 C12 -119.5(5) . . . . ?
C18 Fe2 C13 C12 117.7(4) . . . . ?
C12 C13 C14 C15 0.8(6) . . . . ?
Fe2 C13 C14 C15 -58.9(4) . . . . ?
C12 C13 C14 Fe2 59.7(3) . . . . ?
C16 Fe2 C14 C13 -82.0(3) . . . . ?
C19 Fe2 C14 C13 117.5(4) . . . . ?
C21 Fe2 C14 C13 -170.6(5) . . . . ?
C15 Fe2 C14 C13 -119.2(5) . . . . ?
C20 Fe2 C14 C13 159.2(4) . . . . ?
C17 Fe2 C14 C13 55.2(12) . . . . ?
C18 Fe2 C14 C13 78.0(4) . . . . ?
C12 Fe2 C14 C13 -37.6(3) . . . . ?
C16 Fe2 C14 C15 37.2(3) . . . . ?
C19 Fe2 C14 C15 -123.3(4) . . . . ?
C13 Fe2 C14 C15 119.2(5) . . . . ?
C21 Fe2 C14 C15 -51.4(7) . . . . ?
C20 Fe2 C14 C15 -81.6(4) . . . . ?
C17 Fe2 C14 C15 174.4(11) . . . . ?
C18 Fe2 C14 C15 -162.8(4) . . . . ?
C12 Fe2 C14 C15 81.6(3) . . . . ?
C13 C14 C15 C16 0.3(6) . . . . ?
Fe2 C14 C15 C16 -58.6(4) . . . . ?
C13 C14 C15 Fe2 58.9(4) . . . . ?
C19 Fe2 C15 C16 -165.1(4) . . . . ?
C13 Fe2 C15 C16 82.2(4) . . . . ?
C21 Fe2 C15 C16 -85.4(4) . . . . ?
C20 Fe2 C15 C16 -125.8(4) . . . . ?
C17 Fe2 C15 C16 -57.0(7) . . . . ?
C14 Fe2 C15 C16 120.0(5) . . . . ?
C18 Fe2 C15 C16 170.5(8) . . . . ?
C12 Fe2 C15 C16 38.3(3) . . . . ?
C16 Fe2 C15 C14 -120.0(5) . . . . ?
C19 Fe2 C15 C14 74.9(4) . . . . ?
C13 Fe2 C15 C14 -37.8(3) . . . . ?
C21 Fe2 C15 C14 154.7(4) . . . . ?
C20 Fe2 C15 C14 114.2(4) . . . . ?
C17 Fe2 C15 C14 -176.9(6) . . . . ?
C18 Fe2 C15 C14 50.5(10) . . . . ?
C12 Fe2 C15 C14 -81.7(3) . . . . ?
C14 C15 C16 C12 -1.3(6) . . . . ?
Fe2 C15 C16 C12 -60.1(4) . . . . ?
C14 C15 C16 Fe2 58.9(4) . . . . ?
C13 C12 C16 C15 1.8(6) . . . . ?
C22 C12 C16 C15 -179.0(5) . . . . ?
Fe2 C12 C16 C15 60.0(4) . . . . ?
C13 C12 C16 Fe2 -58.3(3) . . . . ?
C22 C12 C16 Fe2 120.9(5) . . . . ?
C19 Fe2 C16 C15 40.5(9) . . . . ?
C13 Fe2 C16 C15 -81.4(4) . . . . ?
C21 Fe2 C16 C15 111.8(4) . . . . ?
C20 Fe2 C16 C15 71.6(4) . . . . ?
C17 Fe2 C16 C15 153.7(4) . . . . ?
C14 Fe2 C16 C15 -37.5(3) . . . . ?
C18 Fe2 C16 C15 -172.4(6) . . . . ?
C12 Fe2 C16 C15 -119.0(5) . . . . ?
C19 Fe2 C16 C12 159.5(8) . . . . ?
C13 Fe2 C16 C12 37.5(3) . . . . ?
C21 Fe2 C16 C12 -129.3(4) . . . . ?
C15 Fe2 C16 C12 119.0(5) . . . . ?
C20 Fe2 C16 C12 -169.4(4) . . . . ?
C17 Fe2 C16 C12 -87.3(4) . . . . ?
C14 Fe2 C16 C12 81.4(3) . . . . ?
C18 Fe2 C16 C12 -53.5(8) . . . . ?
C16 Fe2 C17 C21 -80.4(5) . . . . ?
C19 Fe2 C17 C21 80.6(5) . . . . ?
C13 Fe2 C17 C21 -168.2(4) . . . . ?
C15 Fe2 C17 C21 -40.8(8) . . . . ?
C20 Fe2 C17 C21 37.0(5) . . . . ?
C14 Fe2 C17 C21 147.4(10) . . . . ?
C18 Fe2 C17 C21 118.9(7) . . . . ?
C12 Fe2 C17 C21 -125.4(5) . . . . ?
C16 Fe2 C17 C18 160.7(4) . . . . ?
C19 Fe2 C17 C18 -38.3(4) . . . . ?
C13 Fe2 C17 C18 72.9(5) . . . . ?
C21 Fe2 C17 C18 -118.9(7) . . . . ?
C15 Fe2 C17 C18 -159.6(5) . . . . ?
C20 Fe2 C17 C18 -81.8(5) . . . . ?
C14 Fe2 C17 C18 28.5(14) . . . . ?
C12 Fe2 C17 C18 115.8(4) . . . . ?
C21 C17 C18 C19 0.0(7) . . . . ?
Fe2 C17 C18 C19 59.6(4) . . . . ?
C21 C17 C18 Fe2 -59.7(5) . . . . ?
C16 Fe2 C18 C19 -164.0(6) . . . . ?
C13 Fe2 C18 C19 113.6(4) . . . . ?
C21 Fe2 C18 C19 -80.0(5) . . . . ?
C15 Fe2 C18 C19 32.0(11) . . . . ?
C20 Fe2 C18 C19 -37.3(4) . . . . ?
C17 Fe2 C18 C19 -117.6(7) . . . . ?
C14 Fe2 C18 C19 70.8(5) . . . . ?
C12 Fe2 C18 C19 157.0(4) . . . . ?
C16 Fe2 C18 C17 -46.4(9) . . . . ?
C19 Fe2 C18 C17 117.6(7) . . . . ?
C13 Fe2 C18 C17 -128.9(5) . . . . ?
C21 Fe2 C18 C17 37.6(5) . . . . ?
C15 Fe2 C18 C17 149.6(8) . . . . ?
C20 Fe2 C18 C17 80.2(5) . . . . ?
C14 Fe2 C18 C17 -171.6(5) . . . . ?
C12 Fe2 C18 C17 -85.4(5) . . . . ?
C17 C18 C19 C20 0.4(7) . . . . ?
Fe2 C18 C19 C20 60.0(5) . . . . ?
C17 C18 C19 Fe2 -59.6(4) . . . . ?
C16 Fe2 C19 C20 41.5(11) . . . . ?
C13 Fe2 C19 C20 155.3(4) . . . . ?
C21 Fe2 C19 C20 -36.6(5) . . . . ?
C15 Fe2 C19 C20 72.0(5) . . . . ?
C17 Fe2 C19 C20 -80.3(5) . . . . ?
C14 Fe2 C19 C20 113.3(5) . . . . ?
C18 Fe2 C19 C20 -119.4(7) . . . . ?
C12 Fe2 C19 C20 -173.0(5) . . . . ?
C16 Fe2 C19 C18 160.9(7) . . . . ?
C13 Fe2 C19 C18 -85.3(5) . . . . ?
C21 Fe2 C19 C18 82.8(5) . . . . ?
C15 Fe2 C19 C18 -168.6(4) . . . . ?
C20 Fe2 C19 C18 119.4(7) . . . . ?
C17 Fe2 C19 C18 39.0(5) . . . . ?
C14 Fe2 C19 C18 -127.3(5) . . . . ?
C12 Fe2 C19 C18 -53.6(8) . . . . ?
C18 C19 C20 C21 -0.7(8) . . . . ?
Fe2 C19 C20 C21 59.4(5) . . . . ?
C18 C19 C20 Fe2 -60.1(4) . . . . ?
C16 Fe2 C20 C21 75.2(6) . . . . ?
C19 Fe2 C20 C21 -120.1(7) . . . . ?
C13 Fe2 C20 C21 -172.2(6) . . . . ?
C15 Fe2 C20 C21 115.0(5) . . . . ?
C17 Fe2 C20 C21 -37.8(5) . . . . ?
C14 Fe2 C20 C21 157.3(5) . . . . ?
C18 Fe2 C20 C21 -82.5(5) . . . . ?
C12 Fe2 C20 C21 49.8(12) . . . . ?
C16 Fe2 C20 C19 -164.7(4) . . . . ?
C13 Fe2 C20 C19 -52.1(8) . . . . ?
C21 Fe2 C20 C19 120.1(7) . . . . ?
C15 Fe2 C20 C19 -124.9(5) . . . . ?
C17 Fe2 C20 C19 82.3(5) . . . . ?
C14 Fe2 C20 C19 -82.6(5) . . . . ?
C18 Fe2 C20 C19 37.6(5) . . . . ?
C12 Fe2 C20 C19 169.9(8) . . . . ?
C19 C20 C21 C17 0.7(8) . . . . ?
Fe2 C20 C21 C17 59.8(5) . . . . ?
C19 C20 C21 Fe2 -59.1(5) . . . . ?
C18 C17 C21 C20 -0.4(8) . . . . ?
Fe2 C17 C21 C20 -60.0(5) . . . . ?
C18 C17 C21 Fe2 59.6(4) . . . . ?
C16 Fe2 C21 C20 -123.1(5) . . . . ?
C19 Fe2 C21 C20 37.2(5) . . . . ?
C13 Fe2 C21 C20 163.8(11) . . . . ?
C15 Fe2 C21 C20 -80.2(5) . . . . ?
C17 Fe2 C21 C20 119.2(7) . . . . ?
C14 Fe2 C21 C20 -44.9(8) . . . . ?
C18 Fe2 C21 C20 80.9(5) . . . . ?
C12 Fe2 C21 C20 -164.0(4) . . . . ?
C16 Fe2 C21 C17 117.7(5) . . . . ?
C19 Fe2 C21 C17 -82.1(5) . . . . ?
C13 Fe2 C21 C17 44.6(15) . . . . ?
C15 Fe2 C21 C17 160.6(4) . . . . ?
C20 Fe2 C21 C17 -119.2(7) . . . . ?
C14 Fe2 C21 C17 -164.1(5) . . . . ?
C18 Fe2 C21 C17 -38.3(5) . . . . ?
C12 Fe2 C21 C17 76.8(5) . . . . ?
C13 C12 C22 O2 -0.2(8) . . . . ?
C16 C12 C22 O2 -179.3(5) . . . . ?
Fe2 C12 C22 O2 -88.3(6) . . . . ?
C13 C12 C22 Se2 -178.3(4) . . . . ?
C16 C12 C22 Se2 2.6(7) . . . . ?
Fe2 C12 C22 Se2 93.6(5) . . . . ?
Cu1 Se2 C22 O2 -2.5(5) . . . . ?
Cu2 Se2 C22 O2 -67.7(5) . . . . ?
Cu1 Se2 C22 C12 175.6(4) . . . . ?
Cu2 Se2 C22 C12 110.4(4) . . . . ?
C35 P1 C23 C24 111.9(5) . . . . ?
C29 P1 C23 C24 2.7(5) . . . . ?
Cu1 P1 C23 C24 -122.2(5) . . . . ?
C35 P1 C23 C28 -70.5(5) . . . . ?
C29 P1 C23 C28 -179.6(4) . . . . ?
Cu1 P1 C23 C28 55.4(5) . . . . ?
C28 C23 C24 C25 1.4(9) . . . . ?
P1 C23 C24 C25 179.1(4) . . . . ?
C23 C24 C25 C26 0.3(9) . . . . ?
C24 C25 C26 C27 -1.4(9) . . . . ?
C25 C26 C27 C28 0.8(9) . . . . ?
C24 C23 C28 C27 -2.0(8) . . . . ?
P1 C23 C28 C27 -179.8(4) . . . . ?
C26 C27 C28 C23 0.9(9) . . . . ?
C23 P1 C29 C30 92.9(5) . . . . ?
C35 P1 C29 C30 -15.1(5) . . . . ?
Cu1 P1 C29 C30 -141.3(4) . . . . ?
C23 P1 C29 C34 -85.4(4) . . . . ?
C35 P1 C29 C34 166.6(4) . . . . ?
Cu1 P1 C29 C34 40.4(4) . . . . ?
C34 C29 C30 C31 0.6(8) . . . . ?
P1 C29 C30 C31 -177.6(5) . . . . ?
C29 C30 C31 C32 0.5(9) . . . . ?
C30 C31 C32 C33 -1.1(10) . . . . ?
C31 C32 C33 C34 0.6(9) . . . . ?
C32 C33 C34 C29 0.6(9) . . . . ?
C30 C29 C34 C33 -1.2(8) . . . . ?
P1 C29 C34 C33 177.2(4) . . . . ?
C23 P1 C35 C36 152.2(5) . . . . ?
C29 P1 C35 C36 -99.3(5) . . . . ?
Cu1 P1 C35 C36 26.3(5) . . . . ?
C23 P1 C35 C40 -28.6(6) . . . . ?
C29 P1 C35 C40 79.8(5) . . . . ?
Cu1 P1 C35 C40 -154.6(4) . . . . ?
C40 C35 C36 C37 -0.2(9) . . . . ?
P1 C35 C36 C37 178.9(5) . . . . ?
C35 C36 C37 C38 0.3(9) . . . . ?
C36 C37 C38 C39 -0.9(9) . . . . ?
C37 C38 C39 C40 1.6(10) . . . . ?
C38 C39 C40 C35 -1.6(10) . . . . ?
C36 C35 C40 C39 0.9(9) . . . . ?
P1 C35 C40 C39 -178.2(5) . . . . ?
C47 P2 C41 C46 -153.7(4) . . . . ?
C53 P2 C41 C46 98.0(4) . . . . ?
Cu2 P2 C41 C46 -31.7(4) . . . . ?
C47 P2 C41 C42 32.1(5) . . . . ?
C53 P2 C41 C42 -76.1(4) . . . . ?
Cu2 P2 C41 C42 154.2(4) . . . . ?
C46 C41 C42 C43 -0.7(8) . . . . ?
P2 C41 C42 C43 173.3(4) . . . . ?
C41 C42 C43 C44 -1.9(8) . . . . ?
C42 C43 C44 C45 3.8(8) . . . . ?
C43 C44 C45 C46 -3.1(8) . . . . ?
C42 C41 C46 C45 1.4(8) . . . . ?
P2 C41 C46 C45 -173.0(4) . . . . ?
C44 C45 C46 C41 0.6(8) . . . . ?
C53 P2 C47 C48 -23.9(5) . . . . ?
C41 P2 C47 C48 -129.7(4) . . . . ?
Cu2 P2 C47 C48 104.9(4) . . . . ?
C53 P2 C47 C52 163.5(4) . . . . ?
C41 P2 C47 C52 57.7(4) . . . . ?
Cu2 P2 C47 C52 -67.7(4) . . . . ?
C52 C47 C48 C49 -1.5(8) . . . . ?
P2 C47 C48 C49 -174.1(4) . . . . ?
C47 C48 C49 C50 0.6(9) . . . . ?
C48 C49 C50 C51 0.9(9) . . . . ?
C49 C50 C51 C52 -1.6(8) . . . . ?
C50 C51 C52 C47 0.7(8) . . . . ?
C48 C47 C52 C51 0.8(7) . . . . ?
P2 C47 C52 C51 173.8(4) . . . . ?
C47 P2 C53 C54 134.1(4) . . . . ?
C41 P2 C53 C54 -118.4(4) . . . . ?
Cu2 P2 C53 C54 9.9(5) . . . . ?
C47 P2 C53 C58 -46.1(5) . . . . ?
C41 P2 C53 C58 61.4(5) . . . . ?
Cu2 P2 C53 C58 -170.3(4) . . . . ?
C58 C53 C54 C55 -1.3(8) . . . . ?
P2 C53 C54 C55 178.6(4) . . . . ?
C53 C54 C55 C56 2.9(8) . . . . ?
C54 C55 C56 C57 -3.2(8) . . . . ?
C55 C56 C57 C58 1.9(8) . . . . ?
C56 C57 C58 C53 -0.2(8) . . . . ?
C54 C53 C58 C57 -0.1(8) . . . . ?
P2 C53 C58 C57 -179.9(4) . . . . ?
C71 P3 C59 C64 -168.7(4) . . . . ?
C65 P3 C59 C64 83.6(5) . . . . ?
Cu2 P3 C59 C64 -43.7(5) . . . . ?
C71 P3 C59 C60 9.4(5) . . . . ?
C65 P3 C59 C60 -98.4(4) . . . . ?
Cu2 P3 C59 C60 134.4(4) . . . . ?
C64 C59 C60 C61 -1.8(8) . . . . ?
P3 C59 C60 C61 -179.9(4) . . . . ?
C59 C60 C61 C62 0.6(8) . . . . ?
C60 C61 C62 C63 0.6(9) . . . . ?
C61 C62 C63 C64 -0.6(9) . . . . ?
C62 C63 C64 C59 -0.6(9) . . . . ?
C60 C59 C64 C63 1.8(8) . . . . ?
P3 C59 C64 C63 -180.0(5) . . . . ?
C71 P3 C65 C70 -101.1(5) . . . . ?
C59 P3 C65 C70 5.8(5) . . . . ?
Cu2 P3 C65 C70 135.3(4) . . . . ?
C71 P3 C65 C66 79.5(4) . . . . ?
C59 P3 C65 C66 -173.6(4) . . . . ?
Cu2 P3 C65 C66 -44.0(4) . . . . ?
C70 C65 C66 C67 0.2(8) . . . . ?
P3 C65 C66 C67 179.6(4) . . . . ?
C65 C66 C67 C68 0.0(8) . . . . ?
C66 C67 C68 C69 0.1(9) . . . . ?
C67 C68 C69 C70 -0.3(9) . . . . ?
C68 C69 C70 C65 0.5(9) . . . . ?
C66 C65 C70 C69 -0.5(8) . . . . ?
P3 C65 C70 C69 -179.8(4) . . . . ?
C59 P3 C71 C72 82.4(4) . . . . ?
C65 P3 C71 C72 -170.8(4) . . . . ?
Cu2 P3 C71 C72 -46.1(4) . . . . ?
C59 P3 C71 C76 -95.4(4) . . . . ?
C65 P3 C71 C76 11.5(5) . . . . ?
Cu2 P3 C71 C76 136.2(4) . . . . ?
C76 C71 C72 C73 0.8(7) . . . . ?
P3 C71 C72 C73 -177.1(4) . . . . ?
C71 C72 C73 C74 -1.0(8) . . . . ?
C72 C73 C74 C75 -0.1(8) . . . . ?
C73 C74 C75 C76 1.5(9) . . . . ?
C74 C75 C76 C71 -1.7(8) . . . . ?
C72 C71 C76 C75 0.5(7) . . . . ?
P3 C71 C76 C75 178.3(4) . . . . ?
C3S O1S C2S C1S -178.1(5) . . . . ?
C2S O1S C3S C4S -175.1(5) . . . . ?
C7S O2S C6S C5S 171.1(6) . . . . ?
C6S O2S C7S C8S 170.7(6) . . . . ?
C11S O3S C10S C9S -174.5(8) . . . . ?
C10S O3S C11S C12S -174.4(10) . . . . ?
